data_2201791
loop_
_publ_author_name
'Clegg, William'
'Drummond, Allison M.'
'Liddle, Stephen T.'
'Mulvey, Robert E.'

_publ_section_title
;
 A triclinic polymorph of
 octa-<i>tert</i>-butoxytetralithiumtetrasodium
;
_journal_issue 2
_journal_name_full 'Acta Crystallographica Section E'
_journal_page_first m64
_journal_page_last m66
_journal_paper_doi 10.1107/S1600536803001193
_journal_volume 59
_journal_year 2003
_chemical_formula_iupac '[Li4 Na4 (C4 H9 O)8]'
_chemical_formula_moiety 'C32 H72 Li4 Na4 O8'
_chemical_formula_sum 'C32 H72 Li4 Na4 O8'
_chemical_formula_weight 704.62
_chemical_name_systematic
;
tetra-\m~3~-tert-butoxy-tetra-\m~4~-tert-butoxy-tetralithiumtetrasodium
;
_space_group_IT_number 2
_symmetry_cell_setting triclinic
_symmetry_space_group_name_Hall '-P 1'
_symmetry_space_group_name_H-M 'P -1'
_atom_sites_solution_hydrogens geom
_atom_sites_solution_primary direct
_atom_sites_solution_secondary difmap
_audit_creation_method SHELXL-97
_cell_angle_alpha 82.560(2)
_cell_angle_beta 89.492(2)
_cell_angle_gamma 82.033(2)
_cell_formula_units_Z 6
_cell_length_a 11.1917(8)
_cell_length_b 21.0007(14)
_cell_length_c 29.450(2)
_cell_measurement_reflns_used 28018
_cell_measurement_temperature 160(2)
_cell_measurement_theta_max 28.1
_cell_measurement_theta_min 2.3
_cell_volume 6796.9(8)
_computing_cell_refinement 'local programs'
_computing_data_collection 'SMART (Bruker, 2001)'
_computing_data_reduction 'SAINT (Bruker, 2001)'
_computing_molecular_graphics SHELXTL
_computing_publication_material 'SHELXTL and local programs'
_computing_structure_refinement SHELXTL
_computing_structure_solution 'SHELXTL (Sheldrick, 2001)'
_diffrn_ambient_temperature 160(2)
_diffrn_detector_area_resol_mean 8.192
_diffrn_measured_fraction_theta_full 0.936
_diffrn_measured_fraction_theta_max 0.936
_diffrn_measurement_device_type 'Bruker SMART 1K CCD'
_diffrn_measurement_method 'fine-slice \w'
_diffrn_radiation_monochromator graphite
_diffrn_radiation_source 'fine-focus sealed tube'
_diffrn_radiation_type MoK\a
_diffrn_radiation_wavelength 0.71073
_diffrn_reflns_av_R_equivalents 0.0167
_diffrn_reflns_av_sigmaI/netI 0.0469
_diffrn_reflns_limit_h_max 12
_diffrn_reflns_limit_h_min -13
_diffrn_reflns_limit_k_max 24
_diffrn_reflns_limit_k_min -24
_diffrn_reflns_limit_l_max 35
_diffrn_reflns_limit_l_min -33
_diffrn_reflns_number 32571
_diffrn_reflns_theta_full 25.00
_diffrn_reflns_theta_max 25.0
_diffrn_reflns_theta_min 1.1
_diffrn_standards_number 0
_exptl_absorpt_coefficient_mu 0.101
_exptl_absorpt_correction_T_max 0.950
_exptl_absorpt_correction_T_min 0.890
_exptl_absorpt_correction_type multi-scan
_exptl_absorpt_process_details '(SADABS; Sheldrick, 2002)'
_exptl_crystal_colour colourless
_exptl_crystal_density_diffrn 1.033
_exptl_crystal_density_method 'not measured'
_exptl_crystal_description block
_exptl_crystal_F_000 2304
_exptl_crystal_size_max 0.82
_exptl_crystal_size_mid 0.80
_exptl_crystal_size_min 0.80
_refine_diff_density_max 0.181
_refine_diff_density_min -0.198
_refine_ls_extinction_coef 0.00064(9)
_refine_ls_extinction_expression Fc^*^=kFc[1+0.001xFc^2^\l^3^/sin(2\q)]^-1/4^
_refine_ls_extinction_method SHELXTL
_refine_ls_goodness_of_fit_ref 0.920
_refine_ls_hydrogen_treatment constr
_refine_ls_matrix_type full
_refine_ls_number_parameters 1370
_refine_ls_number_reflns 22410
_refine_ls_number_restraints 0
_refine_ls_restrained_S_all 0.920
_refine_ls_R_factor_all 0.0596
_refine_ls_R_factor_gt 0.0364
_refine_ls_shift/su_max 0.001
_refine_ls_shift/su_mean 0.000
_refine_ls_structure_factor_coef Fsqd
_refine_ls_weighting_details 'w = 1/[\s^2^(Fo^2^)+(0.0515P)^2^] where P = (Fo^2^+2Fc^2^)/3'
_refine_ls_weighting_scheme calc
_refine_ls_wR_factor_gt 0.0889
_refine_ls_wR_factor_ref 0.0944
_reflns_number_gt 15221
_reflns_number_total 22410
_reflns_threshold_expression I>2\s(I)
_cod_data_source_file bt6229.cif
_cod_data_source_block I
_cod_original_cell_volume 6796.8(8)
_cod_database_code 2201791
_cod_database_fobs_code 2201791

loop_
_symmetry_equiv_pos_as_xyz
'x, y, z'
'-x, -y, -z'

loop_
_atom_site_label
_atom_site_fract_x
_atom_site_fract_y
_atom_site_fract_z
_atom_site_U_iso_or_equiv
_atom_site_adp_type
_atom_site_calc_flag
_atom_site_refinement_flags
_atom_site_occupancy
_atom_site_disorder_assembly
_atom_site_disorder_group
_atom_site_type_symbol
Na1A 0.27825(6) 0.12605(3) 0.52557(2) 0.02994(16) Uani d . 1 . . Na
Na2A 0.23625(6) 0.24545(3) 0.58710(2) 0.03054(16) Uani d . 1 . . Na
Na3A 0.19978(6) 0.34956(3) 0.49392(2) 0.03224(17) Uani d . 1 . . Na
Na4A 0.24200(6) 0.22987(3) 0.43183(2) 0.03152(17) Uani d . 1 . . Na
Li1A 0.4477(3) 0.20472(14) 0.54334(10) 0.0295(7) Uani d . 1 . . Li
Li2A 0.4207(3) 0.28172(14) 0.47338(10) 0.0291(7) Uani d . 1 . . Li
Li3A 0.0599(3) 0.18779(14) 0.48759(10) 0.0302(7) Uani d . 1 . . Li
Li4A 0.0278(3) 0.27742(14) 0.53302(10) 0.0309(7) Uani d . 1 . . Li
O1A 0.42512(10) 0.19082(5) 0.48179(4) 0.0262(3) Uani d . 1 . . O
O2A 0.38870(10) 0.29510(5) 0.53487(4) 0.0277(3) Uani d . 1 . . O
O3A 0.37756(10) 0.15261(5) 0.58784(4) 0.0289(3) Uani d . 1 . . O
O4A 0.31420(10) 0.32844(6) 0.42977(4) 0.0320(3) Uani d . 1 . . O
O5A 0.17017(10) 0.13412(5) 0.45810(4) 0.0285(3) Uani d . 1 . . O
O6A 0.09590(10) 0.33488(5) 0.56307(4) 0.0299(3) Uani d . 1 . . O
O7A 0.08608(10) 0.18852(5) 0.55103(4) 0.0266(3) Uani d . 1 . . O
O8A 0.05403(10) 0.27809(5) 0.46928(4) 0.0278(3) Uani d . 1 . . O
C1A 0.51260(15) 0.15081(9) 0.45959(6) 0.0300(4) Uani d . 1 . . C
C2A 0.63592(17) 0.17272(11) 0.46397(8) 0.0533(6) Uani d . 1 . . C
H2A 0.6331 0.2176 0.4495 0.080 Uiso calc R 1 . . H
H2B 0.6966 0.1446 0.4488 0.080 Uiso calc R 1 . . H
H2C 0.6572 0.1700 0.4964 0.080 Uiso calc R 1 . . H
C3A 0.51917(18) 0.08045(9) 0.48084(7) 0.0420(5) Uani d . 1 . . C
H3A 0.5360 0.0771 0.5137 0.063 Uiso calc R 1 . . H
H3B 0.5838 0.0539 0.4663 0.063 Uiso calc R 1 . . H
H3C 0.4420 0.0651 0.4761 0.063 Uiso calc R 1 . . H
C4A 0.48060(19) 0.15483(10) 0.40865(6) 0.0459(5) Uani d . 1 . . C
H4A 0.4779 0.1997 0.3941 0.069 Uiso calc R 1 . . H
H4B 0.4016 0.1406 0.4056 0.069 Uiso calc R 1 . . H
H4C 0.5419 0.1267 0.3938 0.069 Uiso calc R 1 . . H
C5A 0.45000(16) 0.33756(9) 0.55673(6) 0.0322(4) Uani d . 1 . . C
C6A 0.58615(17) 0.31852(12) 0.55196(8) 0.0585(6) Uani d . 1 . . C
H6A 0.6095 0.2740 0.5667 0.088 Uiso calc R 1 . . H
H6B 0.6292 0.3480 0.5667 0.088 Uiso calc R 1 . . H
H6C 0.6069 0.3214 0.5194 0.088 Uiso calc R 1 . . H
C7A 0.4137(2) 0.40772(9) 0.53517(8) 0.0580(6) Uani d . 1 . . C
H7A 0.3267 0.4200 0.5387 0.087 Uiso calc R 1 . . H
H7B 0.4334 0.4118 0.5025 0.087 Uiso calc R 1 . . H
H7C 0.4576 0.4364 0.5504 0.087 Uiso calc R 1 . . H
C8A 0.41895(18) 0.33189(10) 0.60710(6) 0.0427(5) Uani d . 1 . . C
H8A 0.4409 0.2869 0.6211 0.064 Uiso calc R 1 . . H
H8B 0.3321 0.3449 0.6105 0.064 Uiso calc R 1 . . H
H8C 0.4637 0.3602 0.6223 0.064 Uiso calc R 1 . . H
C9A 0.44492(16) 0.11032(9) 0.62220(6) 0.0311(4) Uani d . 1 . . C
C10A 0.4341(2) 0.03970(9) 0.61722(7) 0.0500(6) Uani d . 1 . . C
H10A 0.4612 0.0305 0.5867 0.075 Uiso calc R 1 . . H
H10B 0.3498 0.0325 0.6212 0.075 Uiso calc R 1 . . H
H10C 0.4844 0.0109 0.6406 0.075 Uiso calc R 1 . . H
C11A 0.4006(2) 0.12506(11) 0.66933(6) 0.0567(6) Uani d . 1 . . C
H11A 0.4101 0.1698 0.6729 0.085 Uiso calc R 1 . . H
H11B 0.4478 0.0953 0.6931 0.085 Uiso calc R 1 . . H
H11C 0.3152 0.1195 0.6723 0.085 Uiso calc R 1 . . H
C12A 0.57846(17) 0.11849(10) 0.61831(7) 0.0467(5) Uani d . 1 . . C
H12A 0.5881 0.1633 0.6216 0.070 Uiso calc R 1 . . H
H12B 0.6083 0.1084 0.5883 0.070 Uiso calc R 1 . . H
H12C 0.6245 0.0890 0.6425 0.070 Uiso calc R 1 . . H
C13A 0.35801(17) 0.37006(9) 0.39437(6) 0.0364(5) Uani d . 1 . . C
C14A 0.3199(2) 0.35409(12) 0.34793(7) 0.0627(7) Uani d . 1 . . C
H14A 0.3495 0.3086 0.3452 0.094 Uiso calc R 1 . . H
H14B 0.3542 0.3821 0.3234 0.094 Uiso calc R 1 . . H
H14C 0.2317 0.3614 0.3454 0.094 Uiso calc R 1 . . H
C15A 0.3088(2) 0.44069(10) 0.39872(7) 0.0542(6) Uani d . 1 . . C
H15A 0.3317 0.4511 0.4287 0.081 Uiso calc R 1 . . H
H15B 0.2207 0.4470 0.3958 0.081 Uiso calc R 1 . . H
H15C 0.3426 0.4693 0.3745 0.081 Uiso calc R 1 . . H
C16A 0.49611(18) 0.36204(11) 0.39680(8) 0.0572(6) Uani d . 1 . . C
H16A 0.5288 0.3168 0.3945 0.086 Uiso calc R 1 . . H
H16B 0.5215 0.3739 0.4260 0.086 Uiso calc R 1 . . H
H16C 0.5264 0.3903 0.3714 0.086 Uiso calc R 1 . . H
C17A 0.12795(15) 0.08548(8) 0.43669(6) 0.0301(4) Uani d . 1 . . C
C18A 0.19008(18) 0.01871(9) 0.45761(8) 0.0491(6) Uani d . 1 . . C
H18A 0.1761 0.0129 0.4907 0.074 Uiso calc R 1 . . H
H18B 0.2770 0.0155 0.4519 0.074 Uiso calc R 1 . . H
H18C 0.1569 -0.0150 0.4437 0.074 Uiso calc R 1 . . H
C19A 0.15345(19) 0.09469(11) 0.38553(7) 0.0509(6) Uani d . 1 . . C
H19A 0.1153 0.1377 0.3720 0.076 Uiso calc R 1 . . H
H19B 0.1207 0.0613 0.3710 0.076 Uiso calc R 1 . . H
H19C 0.2408 0.0910 0.3807 0.076 Uiso calc R 1 . . H
C20A -0.00817(16) 0.08851(9) 0.44333(7) 0.0381(5) Uani d . 1 . . C
H20A -0.0485 0.1313 0.4303 0.057 Uiso calc R 1 . . H
H20B -0.0257 0.0811 0.4761 0.057 Uiso calc R 1 . . H
H20C -0.0377 0.0550 0.4279 0.057 Uiso calc R 1 . . H
C21A 0.02498(16) 0.38064(9) 0.58616(6) 0.0333(4) Uani d . 1 . . C
C22A 0.0429(2) 0.44860(10) 0.56554(9) 0.0767(8) Uani d . 1 . . C
H22A 0.0206 0.4552 0.5330 0.115 Uiso calc R 1 . . H
H22B 0.1278 0.4542 0.5688 0.115 Uiso calc R 1 . . H
H22C -0.0080 0.4803 0.5815 0.115 Uiso calc R 1 . . H
C23A 0.0585(2) 0.37104(12) 0.63675(7) 0.0621(7) Uani d . 1 . . C
H23A 0.0489 0.3268 0.6501 0.093 Uiso calc R 1 . . H
H23B 0.0057 0.4022 0.6525 0.093 Uiso calc R 1 . . H
H23C 0.1426 0.3779 0.6402 0.093 Uiso calc R 1 . . H
C24A -0.10906(18) 0.37363(11) 0.58222(8) 0.0591(6) Uani d . 1 . . C
H24A -0.1220 0.3299 0.5956 0.089 Uiso calc R 1 . . H
H24B -0.1335 0.3808 0.5499 0.089 Uiso calc R 1 . . H
H24C -0.1574 0.4057 0.5987 0.089 Uiso calc R 1 . . H
C25A 0.02105(15) 0.15338(8) 0.58463(6) 0.0293(4) Uani d . 1 . . C
C26A -0.11301(17) 0.16425(11) 0.57124(8) 0.0521(6) Uani d . 1 . . C
H26A -0.1229 0.1485 0.5418 0.078 Uiso calc R 1 . . H
H26B -0.1435 0.2106 0.5686 0.078 Uiso calc R 1 . . H
H26C -0.1584 0.1405 0.5948 0.078 Uiso calc R 1 . . H
C27A 0.0352(2) 0.17601(10) 0.63121(6) 0.0462(5) Uani d . 1 . . C
H27A 0.1201 0.1668 0.6408 0.069 Uiso calc R 1 . . H
H27B -0.0139 0.1530 0.6538 0.069 Uiso calc R 1 . . H
H27C 0.0084 0.2228 0.6290 0.069 Uiso calc R 1 . . H
C28A 0.06718(18) 0.08103(9) 0.58835(7) 0.0414(5) Uani d . 1 . . C
H28A 0.1524 0.0734 0.5976 0.062 Uiso calc R 1 . . H
H28B 0.0587 0.0659 0.5586 0.062 Uiso calc R 1 . . H
H28C 0.0201 0.0572 0.6112 0.062 Uiso calc R 1 . . H
C29A -0.03236(16) 0.31146(9) 0.43645(6) 0.0321(4) Uani d . 1 . . C
C30A -0.15738(18) 0.29664(12) 0.45097(9) 0.0663(7) Uani d . 1 . . C
H30A -0.1774 0.3125 0.4804 0.099 Uiso calc R 1 . . H
H30B -0.1585 0.2497 0.4542 0.099 Uiso calc R 1 . . H
H30C -0.2168 0.3182 0.4277 0.099 Uiso calc R 1 . . H
C31A -0.0296(2) 0.38421(9) 0.43261(7) 0.0517(6) Uani d . 1 . . C
H31A -0.0470 0.3989 0.4625 0.078 Uiso calc R 1 . . H
H31B -0.0905 0.4067 0.4102 0.078 Uiso calc R 1 . . H
H31C 0.0505 0.3938 0.4226 0.078 Uiso calc R 1 . . H
C32A -0.0041(2) 0.28955(11) 0.38956(7) 0.0578(6) Uani d . 1 . . C
H32A 0.0003 0.2423 0.3920 0.087 Uiso calc R 1 . . H
H32B 0.0733 0.3023 0.3789 0.087 Uiso calc R 1 . . H
H32C -0.0680 0.3100 0.3677 0.087 Uiso calc R 1 . . H
Na1B 0.00865(6) 0.12145(4) 0.24046(2) 0.04150(19) Uani d . 1 . . Na
Na2B 0.14025(6) 0.17822(3) 0.14684(2) 0.03725(18) Uani d . 1 . . Na
Na3B -0.10471(6) 0.17667(3) 0.08822(2) 0.03262(17) Uani d . 1 . . Na
Na4B -0.23747(6) 0.12154(3) 0.18133(2) 0.03135(17) Uani d . 1 . . Na
Li1B -0.0784(3) 0.04832(14) 0.12890(10) 0.0328(7) Uani d . 1 . . Li
Li2B 0.1042(3) 0.04957(15) 0.17178(10) 0.0344(7) Uani d . 1 . . Li
Li3B -0.1596(3) 0.22961(15) 0.21131(10) 0.0361(7) Uani d . 1 . . Li
Li4B -0.0622(3) 0.27144(15) 0.14189(10) 0.0353(7) Uani d . 1 . . Li
O1B -0.05381(10) 0.03884(6) 0.19296(4) 0.0321(3) Uani d . 1 . . O
O2B 0.06214(10) 0.08634(6) 0.11086(4) 0.0298(3) Uani d . 1 . . O
O3B 0.18955(10) 0.09469(6) 0.20598(4) 0.0374(3) Uani d . 1 . . O
O4B -0.22261(10) 0.09307(6) 0.10757(4) 0.0314(3) Uani d . 1 . . O
O5B -0.19235(11) 0.15898(6) 0.25008(4) 0.0354(3) Uani d . 1 . . O
O6B 0.02971(11) 0.25200(6) 0.09264(4) 0.0347(3) Uani d . 1 . . O
O7B 0.00447(11) 0.23987(6) 0.20064(4) 0.0364(3) Uani d . 1 . . O
O8B -0.20859(10) 0.23396(5) 0.14901(4) 0.0300(3) Uani d . 1 . . O
C1B -0.07833(19) -0.01830(10) 0.22023(7) 0.0453(5) Uani d . 1 . . C
C2B -0.0286(2) -0.07708(10) 0.19672(9) 0.0694(7) Uani d . 1 . . C
H2D -0.0706 -0.0750 0.1674 0.104 Uiso calc R 1 . . H
H2E -0.0413 -0.1169 0.2164 0.104 Uiso calc R 1 . . H
H2F 0.0579 -0.0770 0.1913 0.104 Uiso calc R 1 . . H
C3B -0.0176(2) -0.02411(13) 0.26710(8) 0.0769(8) Uani d . 1 . . C
H3D -0.0531 0.0118 0.2833 0.115 Uiso calc R 1 . . H
H3E 0.0690 -0.0225 0.2631 0.115 Uiso calc R 1 . . H
H3F -0.0298 -0.0654 0.2850 0.115 Uiso calc R 1 . . H
C4B -0.2144(2) -0.01698(11) 0.22624(9) 0.0693(7) Uani d . 1 . . C
H4D -0.2461 0.0191 0.2430 0.104 Uiso calc R 1 . . H
H4E -0.2307 -0.0579 0.2435 0.104 Uiso calc R 1 . . H
H4F -0.2537 -0.0112 0.1961 0.104 Uiso calc R 1 . . H
C5B 0.13034(16) 0.06861(9) 0.07273(6) 0.0342(4) Uani d . 1 . . C
C6B 0.1583(2) -0.00502(10) 0.07635(8) 0.0567(6) Uani d . 1 . . C
H6D 0.0827 -0.0236 0.0764 0.085 Uiso calc R 1 . . H
H6E 0.2030 -0.0218 0.1048 0.085 Uiso calc R 1 . . H
H6F 0.2071 -0.0170 0.0502 0.085 Uiso calc R 1 . . H
C7B 0.05991(19) 0.09397(11) 0.02823(6) 0.0513(6) Uani d . 1 . . C
H7D 0.0441 0.1414 0.0250 0.077 Uiso calc R 1 . . H
H7E -0.0168 0.0764 0.0290 0.077 Uiso calc R 1 . . H
H7F 0.1074 0.0803 0.0022 0.077 Uiso calc R 1 . . H
C8B 0.24854(17) 0.09768(11) 0.07070(7) 0.0500(6) Uani d . 1 . . C
H8D 0.2308 0.1451 0.0668 0.075 Uiso calc R 1 . . H
H8E 0.2964 0.0838 0.0448 0.075 Uiso calc R 1 . . H
H8F 0.2942 0.0828 0.0992 0.075 Uiso calc R 1 . . H
C9B 0.30542(17) 0.06687(10) 0.22165(7) 0.0430(5) Uani d . 1 . . C
C10B 0.3115(2) 0.05923(15) 0.27388(8) 0.0804(9) Uani d . 1 . . C
H10D 0.2525 0.0315 0.2865 0.121 Uiso calc R 1 . . H
H10E 0.2932 0.1019 0.2843 0.121 Uiso calc R 1 . . H
H10F 0.3927 0.0394 0.2843 0.121 Uiso calc R 1 . . H
C11B 0.39776(18) 0.11024(11) 0.20215(8) 0.0582(6) Uani d . 1 . . C
H11D 0.3926 0.1163 0.1686 0.087 Uiso calc R 1 . . H
H11E 0.4791 0.0897 0.2119 0.087 Uiso calc R 1 . . H
H11F 0.3807 0.1525 0.2134 0.087 Uiso calc R 1 . . H
C12B 0.3388(2) 0.00038(11) 0.20504(9) 0.0645(7) Uani d . 1 . . C
H12D 0.2807 -0.0284 0.2169 0.097 Uiso calc R 1 . . H
H12E 0.4200 -0.0185 0.2161 0.097 Uiso calc R 1 . . H
H12F 0.3372 0.0056 0.1715 0.097 Uiso calc R 1 . . H
C13B -0.29259(16) 0.06235(10) 0.07999(7) 0.0392(5) Uani d . 1 . . C
C14B -0.41629(19) 0.05794(14) 0.10060(10) 0.0831(9) Uani d . 1 . . C
H14D -0.4589 0.1017 0.1018 0.125 Uiso calc R 1 . . H
H14E -0.4074 0.0345 0.1317 0.125 Uiso calc R 1 . . H
H14F -0.4625 0.0347 0.0817 0.125 Uiso calc R 1 . . H
C15B -0.3064(2) 0.10065(13) 0.03238(8) 0.0811(9) Uani d . 1 . . C
H15D -0.2265 0.1034 0.0190 0.122 Uiso calc R 1 . . H
H15E -0.3477 0.1444 0.0345 0.122 Uiso calc R 1 . . H
H15F -0.3539 0.0788 0.0130 0.122 Uiso calc R 1 . . H
C16B -0.23146(19) -0.00612(10) 0.07549(8) 0.0555(6) Uani d . 1 . . C
H16D -0.1513 -0.0041 0.0622 0.083 Uiso calc R 1 . . H
H16E -0.2804 -0.0264 0.0556 0.083 Uiso calc R 1 . . H
H16F -0.2234 -0.0318 0.1058 0.083 Uiso calc R 1 . . H
C17B -0.25939(17) 0.16482(11) 0.29043(6) 0.0415(5) Uani d . 1 . . C
C18B -0.2838(3) 0.23578(14) 0.29815(10) 0.0899(10) Uani d . 1 . . C
H18D -0.3337 0.2606 0.2729 0.135 Uiso calc R 1 . . H
H18E -0.2071 0.2531 0.2993 0.135 Uiso calc R 1 . . H
H18F -0.3264 0.2393 0.3271 0.135 Uiso calc R 1 . . H
C19B -0.1902(2) 0.12628(17) 0.33107(7) 0.0934(11) Uani d . 1 . . C
H19D -0.1112 0.1410 0.3331 0.140 Uiso calc R 1 . . H
H19E -0.1789 0.0802 0.3273 0.140 Uiso calc R 1 . . H
H19F -0.2354 0.1327 0.3591 0.140 Uiso calc R 1 . . H
C20B -0.3791(2) 0.14055(14) 0.28630(7) 0.0715(8) Uani d . 1 . . C
H20D -0.4224 0.1640 0.2590 0.107 Uiso calc R 1 . . H
H20E -0.4273 0.1478 0.3136 0.107 Uiso calc R 1 . . H
H20F -0.3654 0.0941 0.2836 0.107 Uiso calc R 1 . . H
C21B 0.06853(18) 0.30185(9) 0.06205(6) 0.0389(5) Uani d . 1 . . C
C22B 0.0347(2) 0.29517(12) 0.01315(7) 0.0679(7) Uani d . 1 . . C
H22D -0.0526 0.2951 0.0109 0.102 Uiso calc R 1 . . H
H22E 0.0769 0.2544 0.0046 0.102 Uiso calc R 1 . . H
H22F 0.0579 0.3317 -0.0076 0.102 Uiso calc R 1 . . H
C23B 0.20601(19) 0.29939(11) 0.06531(8) 0.0562(6) Uani d . 1 . . C
H23D 0.2286 0.3050 0.0965 0.084 Uiso calc R 1 . . H
H23E 0.2317 0.3342 0.0436 0.084 Uiso calc R 1 . . H
H23F 0.2455 0.2574 0.0580 0.084 Uiso calc R 1 . . H
C24B 0.0089(2) 0.36802(10) 0.07358(9) 0.0654(7) Uani d . 1 . . C
H24D -0.0790 0.3705 0.0714 0.098 Uiso calc R 1 . . H
H24E 0.0359 0.4025 0.0519 0.098 Uiso calc R 1 . . H
H24F 0.0317 0.3733 0.1048 0.098 Uiso calc R 1 . . H
C25B 0.06754(18) 0.27632(10) 0.22750(7) 0.0424(5) Uani d . 1 . . C
C26B 0.0988(2) 0.23734(12) 0.27413(7) 0.0638(7) Uani d . 1 . . C
H26D 0.1513 0.1971 0.2701 0.096 Uiso calc R 1 . . H
H26E 0.0246 0.2270 0.2895 0.096 Uiso calc R 1 . . H
H26F 0.1408 0.2629 0.2928 0.096 Uiso calc R 1 . . H
C27B -0.0105(2) 0.33986(12) 0.23315(9) 0.0759(8) Uani d . 1 . . C
H27D -0.0289 0.3649 0.2030 0.114 Uiso calc R 1 . . H
H27E 0.0329 0.3648 0.2518 0.114 Uiso calc R 1 . . H
H27F -0.0857 0.3310 0.2483 0.114 Uiso calc R 1 . . H
C28B 0.18488(19) 0.29091(12) 0.20412(8) 0.0600(7) Uani d . 1 . . C
H28D 0.2355 0.2501 0.2000 0.090 Uiso calc R 1 . . H
H28E 0.2280 0.3154 0.2232 0.090 Uiso calc R 1 . . H
H28F 0.1664 0.3165 0.1742 0.090 Uiso calc R 1 . . H
C29B -0.32008(17) 0.27085(9) 0.13333(6) 0.0359(5) Uani d . 1 . . C
C30B -0.42457(17) 0.23410(11) 0.14828(8) 0.0538(6) Uani d . 1 . . C
H30D -0.4262 0.2261 0.1818 0.081 Uiso calc R 1 . . H
H30E -0.4143 0.1926 0.1359 0.081 Uiso calc R 1 . . H
H30F -0.5006 0.2599 0.1368 0.081 Uiso calc R 1 . . H
C31B -0.3351(2) 0.33415(11) 0.15402(10) 0.0748(8) Uani d . 1 . . C
H31D -0.3362 0.3248 0.1875 0.112 Uiso calc R 1 . . H
H31E -0.4111 0.3605 0.1431 0.112 Uiso calc R 1 . . H
H31F -0.2676 0.3580 0.1448 0.112 Uiso calc R 1 . . H
C32B -0.3218(2) 0.28456(13) 0.08140(7) 0.0692(7) Uani d . 1 . . C
H32D -0.2543 0.3078 0.0712 0.104 Uiso calc R 1 . . H
H32E -0.3980 0.3112 0.0711 0.104 Uiso calc R 1 . . H
H32F -0.3142 0.2435 0.0684 0.104 Uiso calc R 1 . . H
Na1C 0.53093(6) 0.36749(3) 0.75100(2) 0.03415(17) Uani d . 1 . . Na
Na2C 0.53576(6) 0.33844(3) 0.91121(2) 0.03200(17) Uani d . 1 . . Na
Na3C 0.50425(6) 0.46293(3) 0.83123(2) 0.03108(17) Uani d . 1 . . Na
Na4C 0.56458(6) 0.24296(3) 0.83135(2) 0.02946(16) Uani d . 1 . . Na
Li1C 0.3248(3) 0.39729(14) 0.80142(10) 0.0299(7) Uani d . 1 . . Li
Li2C 0.3481(3) 0.30543(14) 0.86172(10) 0.0301(7) Uani d . 1 . . Li
Li3C 0.7407(3) 0.31949(14) 0.80129(10) 0.0296(7) Uani d . 1 . . Li
Li4C 0.7223(3) 0.38860(15) 0.86155(10) 0.0316(7) Uani d . 1 . . Li
O1C 0.37459(10) 0.30814(5) 0.79798(4) 0.0271(3) Uani d . 1 . . O
O2C 0.35151(10) 0.39472(5) 0.86558(4) 0.0267(3) Uani d . 1 . . O
O3C 0.39797(10) 0.45642(5) 0.76361(4) 0.0298(3) Uani d . 1 . . O
O4C 0.45345(10) 0.24726(5) 0.89833(4) 0.0298(3) Uani d . 1 . . O
O5C 0.66358(10) 0.27477(6) 0.76361(4) 0.0283(3) Uani d . 1 . . O
O6C 0.62053(10) 0.43354(6) 0.89876(4) 0.0314(3) Uani d . 1 . . O
O7C 0.71967(10) 0.29793(5) 0.86510(4) 0.0258(3) Uani d . 1 . . O
O8C 0.69110(10) 0.40991(5) 0.79765(4) 0.0284(3) Uani d . 1 . . O
C1C 0.31129(15) 0.27032(9) 0.77280(6) 0.0300(4) Uani d . 1 . . C
C2C 0.17769(17) 0.28002(11) 0.78600(8) 0.0571(6) Uani d . 1 . . C
H2G 0.1448 0.3260 0.7790 0.086 Uiso calc R 1 . . H
H2H 0.1700 0.2661 0.8188 0.086 Uiso calc R 1 . . H
H2I 0.1330 0.2542 0.7686 0.086 Uiso calc R 1 . . H
C3C 0.32294(19) 0.29108(10) 0.72180(6) 0.0454(5) Uani d . 1 . . C
H3G 0.2914 0.3372 0.7146 0.068 Uiso calc R 1 . . H
H3H 0.2769 0.2655 0.7047 0.068 Uiso calc R 1 . . H
H3I 0.4081 0.2840 0.7132 0.068 Uiso calc R 1 . . H
C4C 0.36115(18) 0.19862(9) 0.78360(7) 0.0418(5) Uani d . 1 . . C
H4G 0.4451 0.1916 0.7735 0.063 Uiso calc R 1 . . H
H4H 0.3128 0.1729 0.7675 0.063 Uiso calc R 1 . . H
H4I 0.3576 0.1853 0.8167 0.063 Uiso calc R 1 . . H
C5C 0.26451(15) 0.42966(9) 0.89155(6) 0.0301(4) Uani d . 1 . . C
C6C 0.13912(17) 0.41542(12) 0.87979(8) 0.0604(7) Uani d . 1 . . C
H6G 0.1243 0.4267 0.8468 0.091 Uiso calc R 1 . . H
H6H 0.0783 0.4412 0.8965 0.091 Uiso calc R 1 . . H
H6I 0.1343 0.3692 0.8885 0.091 Uiso calc R 1 . . H
C7C 0.2688(2) 0.50197(9) 0.88069(7) 0.0515(6) Uani d . 1 . . C
H7G 0.2563 0.5152 0.8477 0.077 Uiso calc R 1 . . H
H7H 0.3477 0.5117 0.8898 0.077 Uiso calc R 1 . . H
H7I 0.2052 0.5257 0.8976 0.077 Uiso calc R 1 . . H
C8C 0.28855(19) 0.40976(11) 0.94251(6) 0.0493(6) Uani d . 1 . . C
H8G 0.3681 0.4199 0.9504 0.074 Uiso calc R 1 . . H
H8H 0.2867 0.3631 0.9500 0.074 Uiso calc R 1 . . H
H8I 0.2264 0.4335 0.9600 0.074 Uiso calc R 1 . . H
C9C 0.33197(16) 0.50041(9) 0.72992(6) 0.0311(4) Uani d . 1 . . C
C10C 0.36993(19) 0.48453(10) 0.68206(6) 0.0463(5) Uani d . 1 . . C
H10G 0.4554 0.4888 0.6776 0.069 Uiso calc R 1 . . H
H10H 0.3213 0.5146 0.6589 0.069 Uiso calc R 1 . . H
H10I 0.3573 0.4400 0.6791 0.069 Uiso calc R 1 . . H
C11C 0.3535(2) 0.56948(9) 0.73409(7) 0.0518(6) Uani d . 1 . . C
H11G 0.4389 0.5734 0.7288 0.078 Uiso calc R 1 . . H
H11H 0.3314 0.5797 0.7649 0.078 Uiso calc R 1 . . H
H11I 0.3039 0.5997 0.7113 0.078 Uiso calc R 1 . . H
C12C 0.19679(17) 0.49620(11) 0.73511(7) 0.0499(6) Uani d . 1 . . C
H12G 0.1703 0.5073 0.7652 0.075 Uiso calc R 1 . . H
H12H 0.1820 0.4520 0.7322 0.075 Uiso calc R 1 . . H
H12I 0.1517 0.5266 0.7111 0.075 Uiso calc R 1 . . H
C13C 0.41264(16) 0.20034(9) 0.93113(6) 0.0336(4) Uani d . 1 . . C
C14C 0.48028(19) 0.13345(9) 0.92656(7) 0.0466(5) Uani d . 1 . . C
H14G 0.4656 0.1222 0.8960 0.070 Uiso calc R 1 . . H
H14H 0.4518 0.1014 0.9498 0.070 Uiso calc R 1 . . H
H14I 0.5669 0.1337 0.9309 0.070 Uiso calc R 1 . . H
C15C 0.43236(18) 0.21696(10) 0.97928(6) 0.0450(5) Uani d . 1 . . C
H15G 0.5182 0.2191 0.9840 0.068 Uiso calc R 1 . . H
H15H 0.4061 0.1834 1.0020 0.068 Uiso calc R 1 . . H
H15I 0.3854 0.2590 0.9828 0.068 Uiso calc R 1 . . H
C16C 0.27636(17) 0.19932(11) 0.92430(7) 0.0517(6) Uani d . 1 . . C
H16G 0.2622 0.1870 0.8940 0.078 Uiso calc R 1 . . H
H16H 0.2324 0.2425 0.9265 0.078 Uiso calc R 1 . . H
H16I 0.2480 0.1678 0.9480 0.078 Uiso calc R 1 . . H
C17C 0.73400(15) 0.24135(9) 0.73208(6) 0.0295(4) Uani d . 1 . . C
C18C 0.71948(18) 0.16942(9) 0.73969(7) 0.0449(5) Uani d . 1 . . C
H18G 0.6350 0.1646 0.7347 0.067 Uiso calc R 1 . . H
H18H 0.7436 0.1512 0.7711 0.067 Uiso calc R 1 . . H
H18I 0.7706 0.1464 0.7181 0.067 Uiso calc R 1 . . H
C19C 0.69537(18) 0.26920(11) 0.68314(6) 0.0465(5) Uani d . 1 . . C
H19G 0.7041 0.3154 0.6780 0.070 Uiso calc R 1 . . H
H19H 0.6109 0.2640 0.6784 0.070 Uiso calc R 1 . . H
H19I 0.7463 0.2461 0.6616 0.070 Uiso calc R 1 . . H
C20C 0.86795(15) 0.24820(10) 0.73845(6) 0.0389(5) Uani d . 1 . . C
H20G 0.8785 0.2941 0.7326 0.058 Uiso calc R 1 . . H
H20H 0.9169 0.2240 0.7169 0.058 Uiso calc R 1 . . H
H20I 0.8936 0.2309 0.7699 0.058 Uiso calc R 1 . . H
C21C 0.66517(16) 0.46796(9) 0.93136(6) 0.0342(5) Uani d . 1 . . C
C22C 0.80242(17) 0.46526(11) 0.92646(8) 0.0547(6) Uani d . 1 . . C
H22G 0.8405 0.4199 0.9308 0.082 Uiso calc R 1 . . H
H22H 0.8334 0.4885 0.9496 0.082 Uiso calc R 1 . . H
H22I 0.8210 0.4856 0.8959 0.082 Uiso calc R 1 . . H
C23C 0.6074(2) 0.53875(9) 0.92419(7) 0.0512(6) Uani d . 1 . . C
H23G 0.6251 0.5583 0.8933 0.077 Uiso calc R 1 . . H
H23H 0.6402 0.5623 0.9468 0.077 Uiso calc R 1 . . H
H23I 0.5199 0.5411 0.9279 0.077 Uiso calc R 1 . . H
C24C 0.63802(19) 0.43766(11) 0.97982(6) 0.0489(6) Uani d . 1 . . C
H24G 0.6762 0.3924 0.9847 0.073 Uiso calc R 1 . . H
H24H 0.5506 0.4394 0.9835 0.073 Uiso calc R 1 . . H
H24I 0.6699 0.4618 1.0022 0.073 Uiso calc R 1 . . H
C25C 0.80542(15) 0.25309(8) 0.89205(6) 0.0284(4) Uani d . 1 . . C
C26C 0.80823(19) 0.18512(9) 0.87815(7) 0.0481(5) Uani d . 1 . . C
H26G 0.8238 0.1866 0.8453 0.072 Uiso calc R 1 . . H
H26H 0.7303 0.1699 0.8850 0.072 Uiso calc R 1 . . H
H26I 0.8724 0.1554 0.8953 0.072 Uiso calc R 1 . . H
C27C 0.93056(16) 0.27388(11) 0.88503(7) 0.0507(6) Uani d . 1 . . C
H27G 0.9300 0.3170 0.8944 0.076 Uiso calc R 1 . . H
H27H 0.9520 0.2752 0.8526 0.076 Uiso calc R 1 . . H
H27I 0.9899 0.2427 0.9036 0.076 Uiso calc R 1 . . H
C28C 0.77351(18) 0.25031(10) 0.94238(6) 0.0432(5) Uani d . 1 . . C
H28G 0.7712 0.2935 0.9518 0.065 Uiso calc R 1 . . H
H28H 0.8345 0.2198 0.9606 0.065 Uiso calc R 1 . . H
H28I 0.6943 0.2358 0.9472 0.065 Uiso calc R 1 . . H
C29C 0.75500(16) 0.45559(9) 0.77207(6) 0.0332(4) Uani d . 1 . . C
C30C 0.7394(2) 0.45327(11) 0.72084(7) 0.0520(6) Uani d . 1 . . C
H30G 0.6539 0.4648 0.7124 0.078 Uiso calc R 1 . . H
H30H 0.7680 0.4094 0.7138 0.078 Uiso calc R 1 . . H
H30I 0.7862 0.4842 0.7035 0.078 Uiso calc R 1 . . H
C31C 0.88954(17) 0.43959(12) 0.78448(8) 0.0587(6) Uani d . 1 . . C
H31G 0.9005 0.4409 0.8173 0.088 Uiso calc R 1 . . H
H31H 0.9340 0.4715 0.7670 0.088 Uiso calc R 1 . . H
H31I 0.9202 0.3962 0.7771 0.088 Uiso calc R 1 . . H
C32C 0.7084(2) 0.52409(9) 0.78242(8) 0.0523(6) Uani d . 1 . . C
H32G 0.6239 0.5355 0.7726 0.078 Uiso calc R 1 . . H
H32H 0.7568 0.5549 0.7659 0.078 Uiso calc R 1 . . H
H32I 0.7146 0.5257 0.8154 0.078 Uiso calc R 1 . . H

loop_
_atom_site_aniso_label
_atom_site_aniso_U_11
_atom_site_aniso_U_22
_atom_site_aniso_U_33
_atom_site_aniso_U_12
_atom_site_aniso_U_13
_atom_site_aniso_U_23
Na1A 0.0307(4) 0.0313(4) 0.0286(4) -0.0059(3) -0.0027(3) -0.0050(3)
Na2A 0.0307(4) 0.0297(4) 0.0308(4) -0.0024(3) 0.0006(3) -0.0042(3)
Na3A 0.0325(4) 0.0321(4) 0.0321(4) -0.0065(3) 0.0032(3) -0.0019(3)
Na4A 0.0331(4) 0.0322(4) 0.0304(4) -0.0111(3) 0.0011(3) -0.0015(3)
Li1A 0.0289(16) 0.0302(17) 0.0291(16) -0.0030(13) 0.0013(13) -0.0036(13)
Li2A 0.0287(16) 0.0319(17) 0.0273(16) -0.0076(13) 0.0025(13) -0.0026(13)
Li3A 0.0288(16) 0.0295(17) 0.0334(17) -0.0089(13) 0.0001(13) -0.0034(13)
Li4A 0.0296(17) 0.0298(17) 0.0342(17) -0.0068(13) 0.0015(13) -0.0049(14)
O1A 0.0264(7) 0.0276(7) 0.0252(6) -0.0034(5) 0.0023(5) -0.0061(5)
O2A 0.0295(7) 0.0274(7) 0.0278(7) -0.0072(5) -0.0018(5) -0.0056(5)
O3A 0.0308(7) 0.0297(7) 0.0244(6) -0.0019(6) -0.0024(5) 0.0011(5)
O4A 0.0353(7) 0.0331(7) 0.0264(7) -0.0105(6) 0.0033(5) 0.0064(6)
O5A 0.0317(7) 0.0264(7) 0.0308(7) -0.0099(5) 0.0002(5) -0.0097(5)
O6A 0.0296(7) 0.0257(7) 0.0350(7) -0.0017(5) 0.0048(5) -0.0090(6)
O7A 0.0305(7) 0.0246(7) 0.0256(6) -0.0078(5) 0.0047(5) -0.0023(5)
O8A 0.0276(7) 0.0262(7) 0.0285(7) -0.0038(5) -0.0015(5) 0.0004(5)
C1A 0.0279(10) 0.0332(11) 0.0300(10) -0.0049(8) 0.0034(8) -0.0079(8)
C2A 0.0286(12) 0.0616(15) 0.0747(16) -0.0097(10) 0.0086(11) -0.0242(13)
C3A 0.0483(13) 0.0345(12) 0.0418(12) 0.0043(10) 0.0053(10) -0.0111(10)
C4A 0.0541(14) 0.0540(14) 0.0292(11) -0.0011(11) 0.0099(10) -0.0112(10)
C5A 0.0299(10) 0.0350(11) 0.0343(11) -0.0095(9) -0.0015(8) -0.0094(9)
C6A 0.0339(12) 0.0812(18) 0.0698(16) -0.0208(12) 0.0055(11) -0.0313(14)
C7A 0.0858(18) 0.0334(13) 0.0585(15) -0.0221(12) -0.0139(13) -0.0038(11)
C8A 0.0455(12) 0.0515(13) 0.0356(11) -0.0109(10) -0.0032(9) -0.0176(10)
C9A 0.0369(11) 0.0307(11) 0.0241(10) -0.0021(9) -0.0049(8) -0.0006(8)
C10A 0.0614(15) 0.0320(12) 0.0541(14) -0.0052(11) -0.0177(11) 0.0036(10)
C11A 0.0690(16) 0.0651(16) 0.0282(12) 0.0130(13) -0.0016(11) 0.0004(11)
C12A 0.0354(12) 0.0525(14) 0.0512(13) -0.0031(10) -0.0106(10) -0.0051(11)
C13A 0.0407(12) 0.0373(12) 0.0287(10) -0.0102(9) 0.0033(9) 0.0099(9)
C14A 0.0890(19) 0.0709(17) 0.0291(12) -0.0282(14) 0.0016(12) 0.0087(11)
C15A 0.0658(16) 0.0404(13) 0.0515(14) -0.0103(11) 0.0013(12) 0.0155(11)
C16A 0.0450(14) 0.0621(16) 0.0606(15) -0.0164(12) 0.0105(11) 0.0159(12)
C17A 0.0306(10) 0.0271(10) 0.0349(11) -0.0069(8) -0.0009(8) -0.0102(8)
C18A 0.0445(13) 0.0327(12) 0.0722(15) -0.0057(10) -0.0107(11) -0.0141(11)
C19A 0.0546(14) 0.0660(15) 0.0400(12) -0.0201(12) 0.0045(10) -0.0244(11)
C20A 0.0348(11) 0.0358(11) 0.0469(12) -0.0114(9) -0.0020(9) -0.0101(10)
C21A 0.0310(11) 0.0268(11) 0.0427(12) -0.0018(8) 0.0040(9) -0.0096(9)
C22A 0.094(2) 0.0308(14) 0.105(2) -0.0046(13) 0.0397(17) -0.0152(14)
C23A 0.0583(15) 0.0799(18) 0.0499(14) 0.0059(13) 0.0030(11) -0.0326(13)
C24A 0.0362(13) 0.0608(16) 0.0830(18) -0.0004(11) 0.0067(12) -0.0267(13)
C25A 0.0305(10) 0.0267(10) 0.0308(10) -0.0067(8) 0.0058(8) -0.0013(8)
C26A 0.0324(12) 0.0544(14) 0.0673(15) -0.0105(10) 0.0078(11) 0.0051(12)
C27A 0.0687(15) 0.0372(12) 0.0327(11) -0.0112(11) 0.0143(10) -0.0014(9)
C28A 0.0544(13) 0.0295(11) 0.0406(12) -0.0107(10) 0.0076(10) -0.0011(9)
C29A 0.0313(11) 0.0289(11) 0.0352(11) -0.0048(8) -0.0055(8) 0.0000(8)
C30A 0.0350(13) 0.0752(18) 0.0841(18) -0.0152(12) -0.0091(12) 0.0155(14)
C31A 0.0604(15) 0.0331(12) 0.0585(14) -0.0041(11) -0.0183(11) 0.0044(10)
C32A 0.0748(17) 0.0561(15) 0.0393(13) 0.0008(13) -0.0191(11) -0.0037(11)
Na1B 0.0327(4) 0.0584(5) 0.0332(4) -0.0062(4) 0.0016(3) -0.0057(4)
Na2B 0.0356(4) 0.0393(4) 0.0370(4) -0.0092(3) 0.0020(3) -0.0014(3)
Na3B 0.0376(4) 0.0317(4) 0.0297(4) -0.0089(3) 0.0021(3) -0.0041(3)
Na4B 0.0316(4) 0.0330(4) 0.0303(4) -0.0058(3) 0.0019(3) -0.0057(3)
Li1B 0.0293(17) 0.0314(17) 0.0381(18) -0.0041(14) 0.0018(14) -0.0065(14)
Li2B 0.0296(17) 0.0361(18) 0.0365(18) -0.0037(14) 0.0034(14) -0.0015(14)
Li3B 0.0384(19) 0.0387(19) 0.0339(17) -0.0090(15) 0.0065(14) -0.0111(15)
Li4B 0.0405(19) 0.0324(18) 0.0350(18) -0.0099(15) 0.0034(14) -0.0065(14)
O1B 0.0304(7) 0.0306(7) 0.0326(7) -0.0043(6) 0.0037(6) 0.0065(6)
O2B 0.0274(7) 0.0345(7) 0.0276(7) -0.0048(6) 0.0067(5) -0.0044(6)
O3B 0.0259(7) 0.0491(8) 0.0354(7) -0.0037(6) -0.0048(6) -0.0001(6)
O4B 0.0289(7) 0.0332(7) 0.0342(7) -0.0071(6) -0.0041(5) -0.0097(6)
O5B 0.0364(7) 0.0467(8) 0.0243(7) -0.0097(6) 0.0095(6) -0.0055(6)
O6B 0.0414(8) 0.0303(7) 0.0335(7) -0.0132(6) 0.0086(6) 0.0000(6)
O7B 0.0355(7) 0.0450(8) 0.0327(7) -0.0134(6) 0.0015(6) -0.0122(6)
O8B 0.0304(7) 0.0280(7) 0.0308(7) -0.0032(6) 0.0011(5) -0.0023(5)
C1B 0.0466(13) 0.0351(12) 0.0479(13) -0.0017(10) 0.0076(10) 0.0136(10)
C2B 0.0732(18) 0.0333(14) 0.095(2) 0.0024(12) 0.0107(15) 0.0049(13)
C3B 0.099(2) 0.0725(19) 0.0487(15) -0.0081(16) -0.0005(14) 0.0292(13)
C4B 0.0561(16) 0.0499(15) 0.098(2) -0.0159(12) 0.0296(14) 0.0141(14)
C5B 0.0347(11) 0.0365(11) 0.0328(11) -0.0059(9) 0.0092(9) -0.0088(9)
C6B 0.0620(15) 0.0438(14) 0.0648(16) -0.0020(11) 0.0172(12) -0.0164(12)
C7B 0.0520(14) 0.0712(16) 0.0327(12) -0.0125(12) 0.0108(10) -0.0109(11)
C8B 0.0357(12) 0.0677(16) 0.0491(13) -0.0146(11) 0.0156(10) -0.0102(12)
C9B 0.0302(11) 0.0571(14) 0.0395(12) -0.0020(10) -0.0065(9) -0.0021(10)
C10B 0.0600(17) 0.126(3) 0.0452(15) 0.0080(16) -0.0160(12) 0.0066(15)
C11B 0.0351(13) 0.0728(17) 0.0704(16) -0.0143(12) -0.0046(11) -0.0163(13)
C12B 0.0467(14) 0.0531(15) 0.0893(19) 0.0005(12) -0.0116(13) 0.0004(14)
C13B 0.0300(11) 0.0458(13) 0.0460(12) -0.0055(9) -0.0034(9) -0.0215(10)
C14B 0.0296(13) 0.110(2) 0.131(2) -0.0214(13) 0.0140(14) -0.080(2)
C15B 0.096(2) 0.084(2) 0.0626(17) 0.0000(16) -0.0459(15) -0.0152(15)
C16B 0.0469(14) 0.0506(14) 0.0770(17) -0.0135(11) 0.0025(12) -0.0316(13)
C17B 0.0356(11) 0.0645(15) 0.0266(11) -0.0112(10) 0.0050(9) -0.0100(10)
C18B 0.098(2) 0.096(2) 0.088(2) -0.0247(18) 0.0494(17) -0.0498(18)
C19B 0.0605(17) 0.182(3) 0.0278(13) 0.0023(19) 0.0024(12) 0.0044(16)
C20B 0.0501(15) 0.134(3) 0.0408(14) -0.0380(15) 0.0162(11) -0.0266(15)
C21B 0.0501(13) 0.0337(12) 0.0344(11) -0.0145(10) 0.0084(9) -0.0009(9)
C22B 0.100(2) 0.0718(17) 0.0363(13) -0.0436(15) 0.0015(13) 0.0102(12)
C23B 0.0558(15) 0.0580(15) 0.0591(15) -0.0261(12) 0.0194(12) -0.0057(12)
C24B 0.0768(18) 0.0367(14) 0.0819(18) -0.0154(12) 0.0167(14) 0.0015(13)
C25B 0.0419(12) 0.0487(13) 0.0426(12) -0.0148(10) 0.0025(9) -0.0199(10)
C26B 0.0687(16) 0.0912(19) 0.0419(14) -0.0353(14) -0.0071(12) -0.0209(13)
C27B 0.0742(18) 0.0649(17) 0.099(2) -0.0120(14) 0.0019(15) -0.0455(16)
C28B 0.0531(15) 0.0773(17) 0.0603(15) -0.0338(13) 0.0064(12) -0.0233(13)
C29B 0.0350(11) 0.0269(11) 0.0430(12) 0.0005(9) -0.0021(9) 0.0008(9)
C30B 0.0322(12) 0.0529(14) 0.0714(16) -0.0010(10) -0.0043(11) 0.0055(12)
C31B 0.0684(17) 0.0389(14) 0.115(2) 0.0116(12) -0.0202(16) -0.0219(15)
C32B 0.0509(15) 0.095(2) 0.0499(15) 0.0024(14) -0.0085(12) 0.0203(14)
Na1C 0.0312(4) 0.0353(4) 0.0336(4) 0.0028(3) 0.0016(3) -0.0039(3)
Na2C 0.0319(4) 0.0340(4) 0.0318(4) -0.0104(3) 0.0008(3) -0.0047(3)
Na3C 0.0293(4) 0.0315(4) 0.0330(4) -0.0055(3) -0.0007(3) -0.0048(3)
Na4C 0.0271(4) 0.0317(4) 0.0301(4) -0.0056(3) 0.0034(3) -0.0047(3)
Li1C 0.0278(16) 0.0330(17) 0.0293(16) -0.0051(13) 0.0019(13) -0.0050(14)
Li2C 0.0284(16) 0.0344(18) 0.0285(16) -0.0073(14) 0.0027(13) -0.0049(14)
Li3C 0.0267(16) 0.0323(17) 0.0298(16) -0.0049(13) 0.0024(13) -0.0030(13)
Li4C 0.0281(17) 0.0351(18) 0.0325(17) -0.0071(14) 0.0005(13) -0.0047(14)
O1C 0.0267(7) 0.0290(7) 0.0272(6) -0.0056(5) -0.0012(5) -0.0076(5)
O2C 0.0253(7) 0.0276(7) 0.0280(7) -0.0040(5) 0.0038(5) -0.0065(5)
O3C 0.0287(7) 0.0277(7) 0.0306(7) -0.0004(5) -0.0003(5) 0.0022(5)
O4C 0.0300(7) 0.0288(7) 0.0293(7) -0.0075(6) 0.0043(5) 0.0041(5)
O5C 0.0261(7) 0.0329(7) 0.0262(7) -0.0008(5) 0.0041(5) -0.0095(5)
O6C 0.0329(7) 0.0345(7) 0.0307(7) -0.0105(6) 0.0002(5) -0.0128(6)
O7C 0.0239(6) 0.0263(7) 0.0262(6) -0.0022(5) -0.0013(5) -0.0003(5)
O8C 0.0290(7) 0.0267(7) 0.0288(7) -0.0067(5) 0.0034(5) 0.0016(5)
C1C 0.0273(10) 0.0348(11) 0.0302(10) -0.0072(8) -0.0004(8) -0.0092(8)
C2C 0.0282(12) 0.0732(17) 0.0771(17) -0.0139(11) 0.0025(11) -0.0295(14)
C3C 0.0606(14) 0.0456(13) 0.0329(11) -0.0104(11) -0.0089(10) -0.0116(10)
C4C 0.0508(13) 0.0342(12) 0.0437(12) -0.0119(10) -0.0012(10) -0.0108(10)
C5C 0.0257(10) 0.0336(11) 0.0320(10) -0.0033(8) 0.0063(8) -0.0089(8)
C6C 0.0287(12) 0.0887(19) 0.0709(16) -0.0118(12) 0.0087(11) -0.0334(14)
C7C 0.0634(15) 0.0345(13) 0.0551(14) 0.0028(11) 0.0186(11) -0.0119(11)
C8C 0.0593(15) 0.0547(14) 0.0334(12) -0.0014(11) 0.0114(10) -0.0114(10)
C9C 0.0317(11) 0.0275(10) 0.0318(10) -0.0001(8) -0.0006(8) 0.0010(8)
C10C 0.0566(14) 0.0481(13) 0.0317(11) -0.0036(11) -0.0009(10) 0.0004(10)
C11C 0.0643(15) 0.0316(12) 0.0563(14) -0.0028(11) -0.0095(11) 0.0022(10)
C12C 0.0319(12) 0.0582(15) 0.0554(14) 0.0003(10) -0.0046(10) 0.0024(11)
C13C 0.0292(10) 0.0346(11) 0.0347(11) -0.0071(9) 0.0035(8) 0.0066(9)
C14C 0.0531(14) 0.0326(12) 0.0520(13) -0.0088(10) 0.0005(11) 0.0058(10)
C15C 0.0467(13) 0.0511(14) 0.0333(11) -0.0043(10) 0.0075(10) 0.0065(10)
C16C 0.0344(12) 0.0598(15) 0.0591(14) -0.0177(11) 0.0049(10) 0.0106(12)
C17C 0.0245(10) 0.0375(11) 0.0268(10) -0.0009(8) 0.0014(8) -0.0090(8)
C18C 0.0414(12) 0.0387(12) 0.0574(14) -0.0025(10) 0.0009(10) -0.0202(11)
C19C 0.0424(13) 0.0651(15) 0.0311(11) 0.0001(11) -0.0018(9) -0.0108(10)
C20C 0.0292(11) 0.0500(13) 0.0391(11) -0.0028(9) 0.0041(9) -0.0144(10)
C21C 0.0308(11) 0.0376(12) 0.0377(11) -0.0079(9) -0.0006(8) -0.0151(9)
C22C 0.0375(13) 0.0717(16) 0.0629(15) -0.0186(11) -0.0012(11) -0.0263(13)
C23C 0.0633(15) 0.0388(13) 0.0555(14) -0.0082(11) -0.0042(11) -0.0194(11)
C24C 0.0570(14) 0.0584(15) 0.0348(12) -0.0097(11) -0.0014(10) -0.0166(11)
C25C 0.0250(10) 0.0292(10) 0.0300(10) -0.0029(8) -0.0012(8) -0.0001(8)
C26C 0.0568(14) 0.0329(12) 0.0502(13) 0.0063(10) -0.0065(11) -0.0018(10)
C27C 0.0252(11) 0.0619(15) 0.0611(15) -0.0055(10) -0.0011(10) 0.0064(12)
C28C 0.0415(12) 0.0510(13) 0.0338(11) -0.0023(10) -0.0057(9) 0.0032(10)
C29C 0.0300(10) 0.0356(11) 0.0327(11) -0.0086(9) 0.0025(8) 0.0046(9)
C30C 0.0604(15) 0.0565(15) 0.0371(12) -0.0157(12) 0.0052(10) 0.0098(11)
C31C 0.0304(12) 0.0748(17) 0.0677(16) -0.0169(11) 0.0002(11) 0.0125(13)
C32C 0.0618(15) 0.0346(13) 0.0611(15) -0.0169(11) 0.0072(12) 0.0021(11)

loop_
_atom_type_symbol
_atom_type_description
_atom_type_scat_dispersion_real
_atom_type_scat_dispersion_imag
_atom_type_scat_source
C C 0.0033 0.0016 'International Tables Vol C Tables 4.2.6.8 and 6.1.1.4'
H H 0.0000 0.0000 'International Tables Vol C Tables 4.2.6.8 and 6.1.1.4'
Li Li -0.0003 0.0001 'International Tables Vol C Tables 4.2.6.8 and 6.1.1.4'
O O 0.0106 0.0060 'International Tables Vol C Tables 4.2.6.8 and 6.1.1.4'
Na Na 0.0362 0.0249 'International Tables Vol C Tables 4.2.6.8 and 6.1.1.4'

loop_
_geom_angle_atom_site_label_1
_geom_angle_atom_site_label_2
_geom_angle_atom_site_label_3
_geom_angle
O1A Na1A O3A 82.11(4)
O1A Na1A O5A 87.83(4)
O1A Na1A O7A 116.94(4)
O3A Na1A O5A 162.20(5)
O3A Na1A O7A 89.11(4)
O5A Na1A O7A 82.38(4)
O2A Na2A O3A 82.51(4)
O2A Na2A O6A 88.78(4)
O2A Na2A O7A 117.23(4)
O3A Na2A O6A 162.71(5)
O3A Na2A O7A 89.10(4)
O6A Na2A O7A 81.63(4)
O2A Na3A O4A 82.17(4)
O2A Na3A O6A 88.83(4)
O2A Na3A O8A 117.72(4)
O4A Na3A O6A 161.77(5)
O4A Na3A O8A 87.97(4)
O6A Na3A O8A 82.21(4)
O1A Na4A O4A 82.34(4)
O1A Na4A O5A 88.04(4)
O1A Na4A O8A 117.56(4)
O4A Na4A O5A 162.00(5)
O4A Na4A O8A 88.66(4)
O5A Na4A O8A 82.33(4)
O1A Li1A O2A 96.34(14)
O1A Li1A O3A 116.75(15)
O2A Li1A O3A 117.90(16)
O1A Li2A O2A 97.20(14)
O1A Li2A O4A 117.01(15)
O2A Li2A O4A 116.34(16)
O5A Li3A O7A 116.84(16)
O5A Li3A O8A 116.45(16)
O7A Li3A O8A 97.44(13)
O6A Li4A O7A 115.47(16)
O6A Li4A O8A 118.74(16)
O7A Li4A O8A 97.34(14)
Na1A O1A Na4A 81.37(4)
Na1A O1A Li1A 76.50(10)
Na1A O1A Li2A 127.54(10)
Na1A O1A C1A 111.56(9)
Na4A O1A Li1A 127.47(10)
Na4A O1A Li2A 76.60(9)
Na4A O1A C1A 111.38(9)
Li1A O1A Li2A 80.38(13)
Li1A O1A C1A 120.99(13)
Li2A O1A C1A 120.74(13)
Na2A O2A Na3A 81.12(4)
Na2A O2A Li1A 75.80(10)
Na2A O2A Li2A 126.83(10)
Na2A O2A C5A 111.79(10)
Na3A O2A Li1A 127.27(10)
Na3A O2A Li2A 77.18(10)
Na3A O2A C5A 113.70(10)
Li1A O2A Li2A 80.03(13)
Li1A O2A C5A 118.81(13)
Li2A O2A C5A 121.36(13)
Na1A O3A Na2A 88.97(4)
Na1A O3A Li1A 82.92(10)
Na1A O3A C9A 127.92(10)
Na2A O3A Li1A 82.27(10)
Na2A O3A C9A 134.65(10)
Li1A O3A C9A 122.68(14)
Na3A O4A Na4A 89.67(4)
Na3A O4A Li2A 82.64(10)
Na3A O4A C13A 131.45(11)
Na4A O4A Li2A 82.58(10)
Na4A O4A C13A 132.93(11)
Li2A O4A C13A 119.18(14)
Na1A O5A Na4A 90.51(4)
Na1A O5A Li3A 83.01(10)
Na1A O5A C17A 129.79(10)
Na4A O5A Li3A 83.08(10)
Na4A O5A C17A 134.12(10)
Li3A O5A C17A 118.11(13)
Na2A O6A Na3A 89.23(5)
Na2A O6A Li4A 83.69(10)
Na2A O6A C21A 133.39(10)
Na3A O6A Li4A 81.92(10)
Na3A O6A C21A 129.65(10)
Li4A O6A C21A 121.42(14)
Na1A O7A Na2A 80.79(4)
Na1A O7A Li3A 76.38(10)
Na1A O7A Li4A 126.95(10)
Na1A O7A C25A 114.87(10)
Na2A O7A Li3A 127.08(10)
Na2A O7A Li4A 77.15(9)
Na2A O7A C25A 111.26(9)
Li3A O7A Li4A 79.75(13)
Li3A O7A C25A 121.64(13)
Li4A O7A C25A 118.03(13)
Na3A O8A Na4A 80.90(4)
Na3A O8A Li3A 126.07(10)
Na3A O8A Li4A 75.70(9)
Na3A O8A C29A 113.11(9)
Na4A O8A Li3A 76.52(10)
Na4A O8A Li4A 126.60(10)
Na4A O8A C29A 111.69(10)
Li3A O8A Li4A 79.83(13)
Li3A O8A C29A 120.68(13)
Li4A O8A C29A 121.58(14)
O1A C1A C2A 109.58(14)
O1A C1A C3A 110.65(14)
O1A C1A C4A 110.46(14)
C2A C1A C3A 109.00(16)
C2A C1A C4A 109.01(16)
C3A C1A C4A 108.10(15)
C1A C2A H2A 109.5
C1A C2A H2B 109.5
C1A C2A H2C 109.5
H2A C2A H2B 109.5
H2A C2A H2C 109.5
H2B C2A H2C 109.5
C1A C3A H3A 109.5
C1A C3A H3B 109.5
C1A C3A H3C 109.5
H3A C3A H3B 109.5
H3A C3A H3C 109.5
H3B C3A H3C 109.5
C1A C4A H4A 109.5
C1A C4A H4B 109.5
C1A C4A H4C 109.5
H4A C4A H4B 109.5
H4A C4A H4C 109.5
H4B C4A H4C 109.5
O2A C5A C6A 109.03(14)
O2A C5A C7A 110.53(14)
O2A C5A C8A 109.74(14)
C6A C5A C7A 109.69(17)
C6A C5A C8A 108.90(16)
C7A C5A C8A 108.94(16)
C5A C6A H6A 109.5
C5A C6A H6B 109.5
C5A C6A H6C 109.5
H6A C6A H6B 109.5
H6A C6A H6C 109.5
H6B C6A H6C 109.5
C5A C7A H7A 109.5
C5A C7A H7B 109.5
C5A C7A H7C 109.5
H7A C7A H7B 109.5
H7A C7A H7C 109.5
H7B C7A H7C 109.5
C5A C8A H8A 109.5
C5A C8A H8B 109.5
C5A C8A H8C 109.5
H8A C8A H8B 109.5
H8A C8A H8C 109.5
H8B C8A H8C 109.5
O3A C9A C10A 110.62(14)
O3A C9A C11A 110.04(15)
O3A C9A C12A 110.14(15)
C10A C9A C11A 109.50(17)
C10A C9A C12A 107.70(16)
C11A C9A C12A 108.78(16)
C9A C10A H10A 109.5
C9A C10A H10B 109.5
C9A C10A H10C 109.5
H10A C10A H10B 109.5
H10A C10A H10C 109.5
H10B C10A H10C 109.5
C9A C11A H11A 109.5
C9A C11A H11B 109.5
C9A C11A H11C 109.5
H11A C11A H11B 109.5
H11A C11A H11C 109.5
H11B C11A H11C 109.5
C9A C12A H12A 109.5
C9A C12A H12B 109.5
C9A C12A H12C 109.5
H12A C12A H12B 109.5
H12A C12A H12C 109.5
H12B C12A H12C 109.5
O4A C13A C14A 110.16(15)
O4A C13A C15A 110.38(16)
O4A C13A C16A 109.82(15)
C14A C13A C15A 109.02(17)
C14A C13A C16A 108.80(17)
C15A C13A C16A 108.62(17)
C13A C14A H14A 109.5
C13A C14A H14B 109.5
C13A C14A H14C 109.5
H14A C14A H14B 109.5
H14A C14A H14C 109.5
H14B C14A H14C 109.5
C13A C15A H15A 109.5
C13A C15A H15B 109.5
C13A C15A H15C 109.5
H15A C15A H15B 109.5
H15A C15A H15C 109.5
H15B C15A H15C 109.5
C13A C16A H16A 109.5
C13A C16A H16B 109.5
C13A C16A H16C 109.5
H16A C16A H16B 109.5
H16A C16A H16C 109.5
H16B C16A H16C 109.5
O5A C17A C18A 110.01(14)
O5A C17A C19A 110.61(15)
O5A C17A C20A 109.61(14)
C18A C17A C19A 108.93(16)
C18A C17A C20A 109.06(15)
C19A C17A C20A 108.59(15)
C17A C18A H18A 109.5
C17A C18A H18B 109.5
C17A C18A H18C 109.5
H18A C18A H18B 109.5
H18A C18A H18C 109.5
H18B C18A H18C 109.5
C17A C19A H19A 109.5
C17A C19A H19B 109.5
C17A C19A H19C 109.5
H19A C19A H19B 109.5
H19A C19A H19C 109.5
H19B C19A H19C 109.5
C17A C20A H20A 109.5
C17A C20A H20B 109.5
C17A C20A H20C 109.5
H20A C20A H20B 109.5
H20A C20A H20C 109.5
H20B C20A H20C 109.5
O6A C21A C22A 109.94(16)
O6A C21A C23A 110.69(15)
O6A C21A C24A 110.45(15)
C22A C21A C23A 109.15(19)
C22A C21A C24A 108.64(18)
C23A C21A C24A 107.91(17)
C21A C22A H22A 109.5
C21A C22A H22B 109.5
C21A C22A H22C 109.5
H22A C22A H22B 109.5
H22A C22A H22C 109.5
H22B C22A H22C 109.5
C21A C23A H23A 109.5
C21A C23A H23B 109.5
C21A C23A H23C 109.5
H23A C23A H23B 109.5
H23A C23A H23C 109.5
H23B C23A H23C 109.5
C21A C24A H24A 109.5
C21A C24A H24B 109.5
C21A C24A H24C 109.5
H24A C24A H24B 109.5
H24A C24A H24C 109.5
H24B C24A H24C 109.5
O7A C25A C26A 109.38(14)
O7A C25A C27A 110.34(14)
O7A C25A C28A 110.42(14)
C26A C25A C27A 109.13(16)
C26A C25A C28A 108.82(15)
C27A C25A C28A 108.71(15)
C25A C26A H26A 109.5
C25A C26A H26B 109.5
C25A C26A H26C 109.5
H26A C26A H26B 109.5
H26A C26A H26C 109.5
H26B C26A H26C 109.5
C25A C27A H27A 109.5
C25A C27A H27B 109.5
C25A C27A H27C 109.5
H27A C27A H27B 109.5
H27A C27A H27C 109.5
H27B C27A H27C 109.5
C25A C28A H28A 109.5
C25A C28A H28B 109.5
C25A C28A H28C 109.5
H28A C28A H28B 109.5
H28A C28A H28C 109.5
H28B C28A H28C 109.5
O8A C29A C30A 109.29(15)
O8A C29A C31A 110.25(14)
O8A C29A C32A 109.98(15)
C30A C29A C31A 109.54(17)
C30A C29A C32A 109.22(17)
C31A C29A C32A 108.54(17)
C29A C30A H30A 109.5
C29A C30A H30B 109.5
C29A C30A H30C 109.5
H30A C30A H30B 109.5
H30A C30A H30C 109.5
H30B C30A H30C 109.5
C29A C31A H31A 109.5
C29A C31A H31B 109.5
C29A C31A H31C 109.5
H31A C31A H31B 109.5
H31A C31A H31C 109.5
H31B C31A H31C 109.5
C29A C32A H32A 109.5
C29A C32A H32B 109.5
C29A C32A H32C 109.5
H32A C32A H32B 109.5
H32A C32A H32C 109.5
H32B C32A H32C 109.5
O1B Na1B O3B 81.49(5)
O1B Na1B O5B 89.09(5)
O1B Na1B O7B 117.51(4)
O3B Na1B O5B 160.86(5)
O3B Na1B O7B 88.67(5)
O5B Na1B O7B 80.92(5)
O2B Na2B O3B 81.24(5)
O2B Na2B O6B 88.69(4)
O2B Na2B O7B 119.05(4)
O3B Na2B O6B 161.36(5)
O3B Na2B O7B 89.66(5)
O6B Na2B O7B 81.54(5)
O2B Na3B O4B 81.68(4)
O2B Na3B O6B 89.76(5)
O2B Na3B O8B 118.51(4)
O4B Na3B O6B 162.39(5)
O4B Na3B O8B 88.42(4)
O6B Na3B O8B 82.16(4)
O1B Na4B O4B 81.59(4)
O1B Na4B O5B 89.16(5)
O1B Na4B O8B 117.43(4)
O4B Na4B O5B 162.01(5)
O4B Na4B O8B 88.62(4)
O5B Na4B O8B 81.98(4)
O1B Li1B O2B 98.11(14)
O1B Li1B O4B 116.15(16)
O2B Li1B O4B 116.70(17)
O1B Li2B O2B 97.90(14)
O1B Li2B O3B 115.55(17)
O2B Li2B O3B 117.93(17)
O5B Li3B O7B 118.00(18)
O5B Li3B O8B 116.49(16)
O7B Li3B O8B 97.74(15)
O6B Li4B O7B 117.01(18)
O6B Li4B O8B 115.93(16)
O7B Li4B O8B 97.72(15)
Na1B O1B Na4B 81.09(4)
Na1B O1B Li1B 127.75(11)
Na1B O1B Li2B 76.59(10)
Na1B O1B C1B 112.42(11)
Na4B O1B Li1B 77.29(10)
Na4B O1B Li2B 126.32(11)
Na4B O1B C1B 111.61(10)
Li1B O1B Li2B 79.17(13)
Li1B O1B C1B 119.71(15)
Li2B O1B C1B 121.99(14)
Na2B O2B Na3B 79.94(4)
Na2B O2B Li1B 125.72(10)
Na2B O2B Li2B 75.58(10)
Na2B O2B C5B 112.90(9)
Na3B O2B Li1B 77.09(10)
Na3B O2B Li2B 125.38(11)
Na3B O2B C5B 111.87(10)
Li1B O2B Li2B 79.05(13)
Li1B O2B C5B 121.23(13)
Li2B O2B C5B 122.54(14)
Na1B O3B Na2B 90.77(5)
Na1B O3B Li2B 84.76(11)
Na1B O3B C9B 134.73(11)
Na2B O3B Li2B 83.72(11)
Na2B O3B C9B 127.31(11)
Li2B O3B C9B 118.91(15)
Na3B O4B Na4B 88.56(4)
Na3B O4B Li1B 82.57(10)
Na3B O4B C13B 130.72(11)
Na4B O4B Li1B 83.17(10)
Na4B O4B C13B 135.41(11)
Li1B O4B C13B 117.40(14)
Na1B O5B Na4B 89.32(5)
Na1B O5B Li3B 84.01(11)
Na1B O5B C17B 130.29(11)
Na4B O5B Li3B 82.74(10)
Na4B O5B C17B 131.56(11)
Li3B O5B C17B 122.28(15)
Na2B O6B Na3B 88.84(5)
Na2B O6B Li4B 83.26(11)
Na2B O6B C21B 129.01(11)
Na3B O6B Li4B 82.89(10)
Na3B O6B C21B 134.99(11)
Li4B O6B C21B 120.13(14)
Na1B O7B Na2B 79.27(4)
Na1B O7B Li3B 74.77(11)
Na1B O7B Li4B 124.68(10)
Na1B O7B C25B 110.74(11)
Na2B O7B Li3B 124.16(10)
Na2B O7B Li4B 75.96(10)
Na2B O7B C25B 113.26(10)
Li3B O7B Li4B 79.76(14)
Li3B O7B C25B 121.98(14)
Li4B O7B C25B 124.40(15)
Na3B O8B Na4B 82.11(4)
Na3B O8B Li3B 127.85(11)
Na3B O8B Li4B 77.69(10)
Na3B O8B C29B 111.93(10)
Na4B O8B Li3B 77.40(10)
Na4B O8B Li4B 128.77(11)
Na4B O8B C29B 110.91(10)
Li3B O8B Li4B 79.00(13)
Li3B O8B C29B 120.14(14)
Li4B O8B C29B 120.28(14)
O1B C1B C2B 109.24(17)
O1B C1B C3B 109.89(18)
O1B C1B C4B 110.12(16)
C2B C1B C3B 108.99(19)
C2B C1B C4B 109.02(19)
C3B C1B C4B 109.55(19)
C1B C2B H2D 109.5
C1B C2B H2E 109.5
C1B C2B H2F 109.5
H2D C2B H2E 109.5
H2D C2B H2F 109.5
H2E C2B H2F 109.5
C1B C3B H3D 109.5
C1B C3B H3E 109.5
C1B C3B H3F 109.5
H3D C3B H3E 109.5
H3D C3B H3F 109.5
H3E C3B H3F 109.5
C1B C4B H4D 109.5
C1B C4B H4E 109.5
C1B C4B H4F 109.5
H4D C4B H4E 109.5
H4D C4B H4F 109.5
H4E C4B H4F 109.5
O2B C5B C6B 109.88(15)
O2B C5B C7B 110.38(15)
O2B C5B C8B 110.21(15)
C6B C5B C7B 108.80(16)
C6B C5B C8B 109.34(17)
C7B C5B C8B 108.19(16)
C5B C6B H6D 109.5
C5B C6B H6E 109.5
C5B C6B H6F 109.5
H6D C6B H6E 109.5
H6D C6B H6F 109.5
H6E C6B H6F 109.5
C5B C7B H7D 109.5
C5B C7B H7E 109.5
C5B C7B H7F 109.5
H7D C7B H7E 109.5
H7D C7B H7F 109.5
H7E C7B H7F 109.5
C5B C8B H8D 109.5
C5B C8B H8E 109.5
C5B C8B H8F 109.5
H8D C8B H8E 109.5
H8D C8B H8F 109.5
H8E C8B H8F 109.5
O3B C9B C10B 110.50(17)
O3B C9B C11B 109.56(17)
O3B C9B C12B 110.19(16)
C10B C9B C11B 109.14(18)
C10B C9B C12B 109.63(19)
C11B C9B C12B 107.77(18)
C9B C10B H10D 109.5
C9B C10B H10E 109.5
C9B C10B H10F 109.5
H10D C10B H10E 109.5
H10D C10B H10F 109.5
H10E C10B H10F 109.5
C9B C11B H11D 109.5
C9B C11B H11E 109.5
C9B C11B H11F 109.5
H11D C11B H11E 109.5
H11D C11B H11F 109.5
H11E C11B H11F 109.5
C9B C12B H12D 109.5
C9B C12B H12E 109.5
C9B C12B H12F 109.5
H12D C12B H12E 109.5
H12D C12B H12F 109.5
H12E C12B H12F 109.5
O4B C13B C14B 110.59(16)
O4B C13B C15B 109.42(17)
O4B C13B C16B 110.55(15)
C14B C13B C15B 109.43(19)
C14B C13B C16B 108.48(18)
C15B C13B C16B 108.33(18)
C13B C14B H14D 109.5
C13B C14B H14E 109.5
C13B C14B H14F 109.5
H14D C14B H14E 109.5
H14D C14B H14F 109.5
H14E C14B H14F 109.5
C13B C15B H15D 109.5
C13B C15B H15E 109.5
C13B C15B H15F 109.5
H15D C15B H15E 109.5
H15D C15B H15F 109.5
H15E C15B H15F 109.5
C13B C16B H16D 109.5
C13B C16B H16E 109.5
C13B C16B H16F 109.5
H16D C16B H16E 109.5
H16D C16B H16F 109.5
H16E C16B H16F 109.5
O5B C17B C18B 109.79(18)
O5B C17B C19B 110.17(17)
O5B C17B C20B 110.22(15)
C18B C17B C19B 109.0(2)
C18B C17B C20B 108.2(2)
C19B C17B C20B 109.4(2)
C17B C18B H18D 109.5
C17B C18B H18E 109.5
C17B C18B H18F 109.5
H18D C18B H18E 109.5
H18D C18B H18F 109.5
H18E C18B H18F 109.5
C17B C19B H19D 109.5
C17B C19B H19E 109.5
C17B C19B H19F 109.5
H19D C19B H19E 109.5
H19D C19B H19F 109.5
H19E C19B H19F 109.5
C17B C20B H20D 109.5
C17B C20B H20E 109.5
C17B C20B H20F 109.5
H20D C20B H20E 109.5
H20D C20B H20F 109.5
H20E C20B H20F 109.5
O6B C21B C22B 110.30(15)
O6B C21B C23B 110.51(16)
O6B C21B C24B 110.00(16)
C22B C21B C23B 108.81(17)
C22B C21B C24B 108.72(19)
C23B C21B C24B 108.46(17)
C21B C22B H22D 109.5
C21B C22B H22E 109.5
C21B C22B H22F 109.5
H22D C22B H22E 109.5
H22D C22B H22F 109.5
H22E C22B H22F 109.5
C21B C23B H23D 109.5
C21B C23B H23E 109.5
C21B C23B H23F 109.5
H23D C23B H23E 109.5
H23D C23B H23F 109.5
H23E C23B H23F 109.5
C21B C24B H24D 109.5
C21B C24B H24E 109.5
C21B C24B H24F 109.5
H24D C24B H24E 109.5
H24D C24B H24F 109.5
H24E C24B H24F 109.5
O7B C25B C26B 109.61(16)
O7B C25B C27B 109.55(17)
O7B C25B C28B 110.29(15)
C26B C25B C27B 110.18(19)
C26B C25B C28B 108.28(18)
C27B C25B C28B 108.91(19)
C25B C26B H26D 109.5
C25B C26B H26E 109.5
C25B C26B H26F 109.5
H26D C26B H26E 109.5
H26D C26B H26F 109.5
H26E C26B H26F 109.5
C25B C27B H27D 109.5
C25B C27B H27E 109.5
C25B C27B H27F 109.5
H27D C27B H27E 109.5
H27D C27B H27F 109.5
H27E C27B H27F 109.5
C25B C28B H28D 109.5
C25B C28B H28E 109.5
C25B C28B H28F 109.5
H28D C28B H28E 109.5
H28D C28B H28F 109.5
H28E C28B H28F 109.5
O8B C29B C30B 110.49(15)
O8B C29B C31B 108.48(16)
O8B C29B C32B 110.27(16)
C30B C29B C31B 108.96(18)
C30B C29B C32B 108.51(17)
C31B C29B C32B 110.11(19)
C29B C30B H30D 109.5
C29B C30B H30E 109.5
C29B C30B H30F 109.5
H30D C30B H30E 109.5
H30D C30B H30F 109.5
H30E C30B H30F 109.5
C29B C31B H31D 109.5
C29B C31B H31E 109.5
C29B C31B H31F 109.5
H31D C31B H31E 109.5
H31D C31B H31F 109.5
H31E C31B H31F 109.5
C29B C32B H32D 109.5
C29B C32B H32E 109.5
C29B C32B H32F 109.5
H32D C32B H32E 109.5
H32D C32B H32F 109.5
H32E C32B H32F 109.5
O1C Na1C O3C 81.77(4)
O1C Na1C O5C 88.41(4)
O1C Na1C O8C 116.08(4)
O3C Na1C O5C 161.40(5)
O3C Na1C O8C 88.55(4)
O5C Na1C O8C 81.61(4)
O2C Na2C O4C 81.80(4)
O2C Na2C O6C 89.28(4)
O2C Na2C O7C 116.57(4)
O4C Na2C O6C 161.57(5)
O4C Na2C O7C 88.13(4)
O6C Na2C O7C 81.46(4)
O2C Na3C O3C 81.67(4)
O2C Na3C O6C 89.12(4)
O2C Na3C O8C 119.40(5)
O3C Na3C O6C 161.74(5)
O3C Na3C O8C 89.45(4)
O6C Na3C O8C 81.35(4)
O1C Na4C O4C 81.31(4)
O1C Na4C O5C 88.81(4)
O1C Na4C O7C 119.87(4)
O4C Na4C O5C 161.53(5)
O4C Na4C O7C 89.45(4)
O5C Na4C O7C 81.96(4)
O1C Li1C O2C 97.22(14)
O1C Li1C O3C 117.92(16)
O2C Li1C O3C 116.47(15)
O1C Li2C O2C 97.57(14)
O1C Li2C O4C 115.70(16)
O2C Li2C O4C 117.12(15)
O5C Li3C O7C 116.39(16)
O5C Li3C O8C 117.30(16)
O7C Li3C O8C 97.97(14)
O6C Li4C O7C 117.68(16)
O6C Li4C O8C 115.75(16)
O7C Li4C O8C 97.62(14)
Na1C O1C Na4C 80.32(4)
Na1C O1C Li1C 74.97(10)
Na1C O1C Li2C 126.55(10)
Na1C O1C C1C 114.28(9)
Na4C O1C Li1C 125.88(10)
Na4C O1C Li2C 77.48(10)
Na4C O1C C1C 110.49(10)
Li1C O1C Li2C 80.02(13)
Li1C O1C C1C 123.49(13)
Li2C O1C C1C 118.96(13)
Na2C O2C Na3C 80.86(4)
Na2C O2C Li1C 126.78(10)
Na2C O2C Li2C 76.23(9)
Na2C O2C C5C 114.10(9)
Na3C O2C Li1C 77.33(10)
Na3C O2C Li2C 127.05(10)
Na3C O2C C5C 112.20(9)
Li1C O2C Li2C 79.49(13)
Li1C O2C C5C 119.05(13)
Li2C O2C C5C 120.70(13)
Na1C O3C Na3C 89.69(5)
Na1C O3C Li1C 83.83(10)
Na1C O3C C9C 126.02(10)
Na3C O3C Li1C 82.68(10)
Na3C O3C C9C 136.31(10)
Li1C O3C C9C 121.19(14)
Na2C O4C Na4C 89.60(4)
Na2C O4C Li2C 83.63(10)
Na2C O4C C13C 127.70(10)
Na4C O4C Li2C 83.44(10)
Na4C O4C C13C 134.32(11)
Li2C O4C C13C 121.41(14)
Na1C O5C Na4C 90.50(5)
Na1C O5C Li3C 84.61(10)
Na1C O5C C17C 129.36(10)
Na4C O5C Li3C 82.57(10)
Na4C O5C C17C 134.33(10)
Li3C O5C C17C 117.78(13)
Na2C O6C Na3C 88.86(4)
Na2C O6C Li4C 83.71(10)
Na2C O6C C21C 128.31(11)
Na3C O6C Li4C 82.92(10)
Na3C O6C C21C 134.71(11)
Li4C O6C C21C 121.18(14)
Na2C O7C Na4C 80.54(4)
Na2C O7C Li3C 125.83(10)
Na2C O7C Li4C 75.69(10)
Na2C O7C C25C 112.65(9)
Na4C O7C Li3C 77.30(9)
Na4C O7C Li4C 126.83(10)
Na4C O7C C25C 111.82(9)
Li3C O7C Li4C 79.44(13)
Li3C O7C C25C 121.43(13)
Li4C O7C C25C 121.14(13)
Na1C O8C Na3C 80.38(4)
Na1C O8C Li3C 74.98(9)
Na1C O8C Li4C 126.36(10)
Na1C O8C C29C 114.38(9)
Na3C O8C Li3C 125.86(10)
Na3C O8C Li4C 77.83(10)
Na3C O8C C29C 111.81(10)
Li3C O8C Li4C 79.44(13)
Li3C O8C C29C 122.20(14)
Li4C O8C C29C 119.18(13)
O1C C1C C2C 108.87(14)
O1C C1C C3C 110.13(14)
O1C C1C C4C 110.56(14)
C2C C1C C3C 109.40(16)
C2C C1C C4C 108.94(16)
C3C C1C C4C 108.92(15)
C1C C2C H2G 109.5
C1C C2C H2H 109.5
C1C C2C H2I 109.5
H2G C2C H2H 109.5
H2G C2C H2I 109.5
H2H C2C H2I 109.5
C1C C3C H3G 109.5
C1C C3C H3H 109.5
C1C C3C H3I 109.5
H3G C3C H3H 109.5
H3G C3C H3I 109.5
H3H C3C H3I 109.5
C1C C4C H4G 109.5
C1C C4C H4H 109.5
C1C C4C H4I 109.5
H4G C4C H4H 109.5
H4G C4C H4I 109.5
H4H C4C H4I 109.5
O2C C5C C6C 109.19(15)
O2C C5C C7C 110.31(14)
O2C C5C C8C 110.47(15)
C6C C5C C7C 109.14(17)
C6C C5C C8C 109.14(16)
C7C C5C C8C 108.57(16)
C5C C6C H6G 109.5
C5C C6C H6H 109.5
C5C C6C H6I 109.5
H6G C6C H6H 109.5
H6G C6C H6I 109.5
H6H C6C H6I 109.5
C5C C7C H7G 109.5
C5C C7C H7H 109.5
C5C C7C H7I 109.5
H7G C7C H7H 109.5
H7G C7C H7I 109.5
H7H C7C H7I 109.5
C5C C8C H8G 109.5
C5C C8C H8H 109.5
C5C C8C H8I 109.5
H8G C8C H8H 109.5
H8G C8C H8I 109.5
H8H C8C H8I 109.5
O3C C9C C10C 110.25(15)
O3C C9C C11C 110.49(15)
O3C C9C C12C 110.16(15)
C10C C9C C11C 108.81(16)
C10C C9C C12C 108.22(16)
C11C C9C C12C 108.86(16)
C9C C10C H10G 109.5
C9C C10C H10H 109.5
C9C C10C H10I 109.5
H10G C10C H10H 109.5
H10G C10C H10I 109.5
H10H C10C H10I 109.5
C9C C11C H11G 109.5
C9C C11C H11H 109.5
C9C C11C H11I 109.5
H11G C11C H11H 109.5
H11G C11C H11I 109.5
H11H C11C H11I 109.5
C9C C12C H12G 109.5
C9C C12C H12H 109.5
C9C C12C H12I 109.5
H12G C12C H12H 109.5
H12G C12C H12I 109.5
H12H C12C H12I 109.5
O4C C13C C14C 110.25(15)
O4C C13C C15C 109.88(15)
O4C C13C C16C 110.01(14)
C14C C13C C15C 109.47(16)
C14C C13C C16C 109.00(16)
C15C C13C C16C 108.20(16)
C13C C14C H14G 109.5
C13C C14C H14H 109.5
C13C C14C H14I 109.5
H14G C14C H14H 109.5
H14G C14C H14I 109.5
H14H C14C H14I 109.5
C13C C15C H15G 109.5
C13C C15C H15H 109.5
C13C C15C H15I 109.5
H15G C15C H15H 109.5
H15G C15C H15I 109.5
H15H C15C H15I 109.5
C13C C16C H16G 109.5
C13C C16C H16H 109.5
C13C C16C H16I 109.5
H16G C16C H16H 109.5
H16G C16C H16I 109.5
H16H C16C H16I 109.5
O5C C17C C18C 110.10(15)
O5C C17C C19C 110.37(14)
O5C C17C C20C 109.71(14)
C18C C17C C19C 108.97(15)
C18C C17C C20C 108.97(15)
C19C C17C C20C 108.69(15)
C17C C18C H18G 109.5
C17C C18C H18H 109.5
C17C C18C H18I 109.5
H18G C18C H18H 109.5
H18G C18C H18I 109.5
H18H C18C H18I 109.5
C17C C19C H19G 109.5
C17C C19C H19H 109.5
C17C C19C H19I 109.5
H19G C19C H19H 109.5
H19G C19C H19I 109.5
H19H C19C H19I 109.5
C17C C20C H20G 109.5
C17C C20C H20H 109.5
C17C C20C H20I 109.5
H20G C20C H20H 109.5
H20G C20C H20I 109.5
H20H C20C H20I 109.5
O6C C21C C22C 109.73(14)
O6C C21C C23C 110.32(15)
O6C C21C C24C 110.14(15)
C22C C21C C23C 108.75(17)
C22C C21C C24C 108.57(16)
C23C C21C C24C 109.30(16)
C21C C22C H22G 109.5
C21C C22C H22H 109.5
C21C C22C H22I 109.5
H22G C22C H22H 109.5
H22G C22C H22I 109.5
H22H C22C H22I 109.5
C21C C23C H23G 109.5
C21C C23C H23H 109.5
C21C C23C H23I 109.5
H23G C23C H23H 109.5
H23G C23C H23I 109.5
H23H C23C H23I 109.5
C21C C24C H24G 109.5
C21C C24C H24H 109.5
C21C C24C H24I 109.5
H24G C24C H24H 109.5
H24G C24C H24I 109.5
H24H C24C H24I 109.5
O7C C25C C26C 110.38(14)
O7C C25C C27C 109.50(14)
O7C C25C C28C 110.44(14)
C26C C25C C27C 108.94(16)
C26C C25C C28C 108.40(16)
C27C C25C C28C 109.15(15)
C25C C26C H26G 109.5
C25C C26C H26H 109.5
C25C C26C H26I 109.5
H26G C26C H26H 109.5
H26G C26C H26I 109.5
H26H C26C H26I 109.5
C25C C27C H27G 109.5
C25C C27C H27H 109.5
C25C C27C H27I 109.5
H27G C27C H27H 109.5
H27G C27C H27I 109.5
H27H C27C H27I 109.5
C25C C28C H28G 109.5
C25C C28C H28H 109.5
C25C C28C H28I 109.5
H28G C28C H28H 109.5
H28G C28C H28I 109.5
H28H C28C H28I 109.5
O8C C29C C30C 110.24(15)
O8C C29C C31C 109.32(15)
O8C C29C C32C 110.43(15)
C30C C29C C31C 108.86(17)
C30C C29C C32C 108.64(16)
C31C C29C C32C 109.33(17)
C29C C30C H30G 109.5
C29C C30C H30H 109.5
C29C C30C H30I 109.5
H30G C30C H30H 109.5
H30G C30C H30I 109.5
H30H C30C H30I 109.5
C29C C31C H31G 109.5
C29C C31C H31H 109.5
C29C C31C H31I 109.5
H31G C31C H31H 109.5
H31G C31C H31I 109.5
H31H C31C H31I 109.5
C29C C32C H32G 109.5
C29C C32C H32H 109.5
C29C C32C H32I 109.5
H32G C32C H32H 109.5
H32G C32C H32I 109.5
H32H C32C H32I 109.5

loop_
_geom_bond_atom_site_label_1
_geom_bond_atom_site_label_2
_geom_bond_site_symmetry_2
_geom_bond_distance
_geom_bond_publ_flag
Na1A O1A . 2.5184(13) yes
Na1A O3A . 2.3200(12) yes
Na1A O5A . 2.3104(12) yes
Na1A O7A . 2.5205(13) yes
Na2A O2A . 2.5289(13) yes
Na2A O3A . 2.3320(13) yes
Na2A O6A . 2.3136(13) yes
Na2A O7A . 2.5100(12) yes
Na3A O2A . 2.5000(13) yes
Na3A O4A . 2.3285(13) yes
Na3A O6A . 2.3426(13) yes
Na3A O8A . 2.5341(12) yes
Na4A O1A . 2.5125(13) yes
Na4A O4A . 2.3177(13) yes
Na4A O5A . 2.3071(13) yes
Na4A O8A . 2.5151(13) yes
Li1A O1A . 1.897(3) yes
Li1A O2A . 1.906(3) yes
Li1A O3A . 1.839(3) yes
Li2A O1A . 1.887(3) yes
Li2A O2A . 1.892(3) yes
Li2A O4A . 1.846(3) yes
Li3A O5A . 1.843(3) yes
Li3A O7A . 1.896(3) yes
Li3A O8A . 1.895(3) yes
Li4A O6A . 1.834(3) yes
Li4A O7A . 1.898(3) yes
Li4A O8A . 1.896(3) yes
O1A C1A . 1.412(2) ?
O2A C5A . 1.4164(19) ?
O3A C9A . 1.406(2) ?
O4A C13A . 1.402(2) ?
O5A C17A . 1.4037(19) ?
O6A C21A . 1.401(2) ?
O7A C25A . 1.414(2) ?
O8A C29A . 1.419(2) ?
C1A C2A . 1.526(2) ?
C1A C3A . 1.520(3) ?
C1A C4A . 1.534(2) ?
C2A H2A . 0.980 ?
C2A H2B . 0.980 ?
C2A H2C . 0.980 ?
C3A H3A . 0.980 ?
C3A H3B . 0.980 ?
C3A H3C . 0.980 ?
C4A H4A . 0.980 ?
C4A H4B . 0.980 ?
C4A H4C . 0.980 ?
C5A C6A . 1.531(3) ?
C5A C7A . 1.528(3) ?
C5A C8A . 1.514(2) ?
C6A H6A . 0.980 ?
C6A H6B . 0.980 ?
C6A H6C . 0.980 ?
C7A H7A . 0.980 ?
C7A H7B . 0.980 ?
C7A H7C . 0.980 ?
C8A H8A . 0.980 ?
C8A H8B . 0.980 ?
C8A H8C . 0.980 ?
C9A C10A . 1.530(3) ?
C9A C11A . 1.525(3) ?
C9A C12A . 1.529(3) ?
C10A H10A . 0.980 ?
C10A H10B . 0.980 ?
C10A H10C . 0.980 ?
C11A H11A . 0.980 ?
C11A H11B . 0.980 ?
C11A H11C . 0.980 ?
C12A H12A . 0.980 ?
C12A H12B . 0.980 ?
C12A H12C . 0.980 ?
C13A C14A . 1.527(3) ?
C13A C15A . 1.530(3) ?
C13A C16A . 1.533(3) ?
C14A H14A . 0.980 ?
C14A H14B . 0.980 ?
C14A H14C . 0.980 ?
C15A H15A . 0.980 ?
C15A H15B . 0.980 ?
C15A H15C . 0.980 ?
C16A H16A . 0.980 ?
C16A H16B . 0.980 ?
C16A H16C . 0.980 ?
C17A C18A . 1.531(3) ?
C17A C19A . 1.524(3) ?
C17A C20A . 1.528(2) ?
C18A H18A . 0.980 ?
C18A H18B . 0.980 ?
C18A H18C . 0.980 ?
C19A H19A . 0.980 ?
C19A H19B . 0.980 ?
C19A H19C . 0.980 ?
C20A H20A . 0.980 ?
C20A H20B . 0.980 ?
C20A H20C . 0.980 ?
C21A C22A . 1.516(3) ?
C21A C23A . 1.521(3) ?
C21A C24A . 1.534(3) ?
C22A H22A . 0.980 ?
C22A H22B . 0.980 ?
C22A H22C . 0.980 ?
C23A H23A . 0.980 ?
C23A H23B . 0.980 ?
C23A H23C . 0.980 ?
C24A H24A . 0.980 ?
C24A H24B . 0.980 ?
C24A H24C . 0.980 ?
C25A C26A . 1.533(3) ?
C25A C27A . 1.525(2) ?
C25A C28A . 1.526(2) ?
C26A H26A . 0.980 ?
C26A H26B . 0.980 ?
C26A H26C . 0.980 ?
C27A H27A . 0.980 ?
C27A H27B . 0.980 ?
C27A H27C . 0.980 ?
C28A H28A . 0.980 ?
C28A H28B . 0.980 ?
C28A H28C . 0.980 ?
C29A C30A . 1.521(3) ?
C29A C31A . 1.522(3) ?
C29A C32A . 1.528(3) ?
C30A H30A . 0.980 ?
C30A H30B . 0.980 ?
C30A H30C . 0.980 ?
C31A H31A . 0.980 ?
C31A H31B . 0.980 ?
C31A H31C . 0.980 ?
C32A H32A . 0.980 ?
C32A H32B . 0.980 ?
C32A H32C . 0.980 ?
Na1B O1B . 2.5372(14) yes
Na1B O3B . 2.2895(14) yes
Na1B O5B . 2.3059(14) yes
Na1B O7B . 2.6030(15) yes
Na2B O2B . 2.5735(13) yes
Na2B O3B . 2.3178(14) yes
Na2B O6B . 2.3112(14) yes
Na2B O7B . 2.5375(14) yes
Na3B O2B . 2.4986(13) yes
Na3B O4B . 2.3491(13) yes
Na3B O6B . 2.3449(13) yes
Na3B O8B . 2.4775(13) yes
Na4B O1B . 2.4955(13) yes
Na4B O4B . 2.3251(13) yes
Na4B O5B . 2.3481(13) yes
Na4B O8B . 2.4916(13) yes
Li1B O1B . 1.890(3) yes
Li1B O2B . 1.902(3) yes
Li1B O4B . 1.824(3) yes
Li2B O1B . 1.903(3) yes
Li2B O2B . 1.895(3) yes
Li2B O3B . 1.828(3) yes
Li3B O5B . 1.828(3) yes
Li3B O7B . 1.897(3) yes
Li3B O8B . 1.907(3) yes
Li4B O6B . 1.827(3) yes
Li4B O7B . 1.892(3) yes
Li4B O8B . 1.913(3) yes
O1B C1B . 1.413(2) ?
O2B C5B . 1.413(2) ?
O3B C9B . 1.402(2) ?
O4B C13B . 1.406(2) ?
O5B C17B . 1.409(2) ?
O6B C21B . 1.404(2) ?
O7B C25B . 1.424(2) ?
O8B C29B . 1.421(2) ?
C1B C2B . 1.529(3) ?
C1B C3B . 1.527(3) ?
C1B C4B . 1.529(3) ?
C2B H2D . 0.980 ?
C2B H2E . 0.980 ?
C2B H2F . 0.980 ?
C3B H3D . 0.980 ?
C3B H3E . 0.980 ?
C3B H3F . 0.980 ?
C4B H4D . 0.980 ?
C4B H4E . 0.980 ?
C4B H4F . 0.980 ?
C5B C6B . 1.524(3) ?
C5B C7B . 1.531(3) ?
C5B C8B . 1.529(2) ?
C6B H6D . 0.980 ?
C6B H6E . 0.980 ?
C6B H6F . 0.980 ?
C7B H7D . 0.980 ?
C7B H7E . 0.980 ?
C7B H7F . 0.980 ?
C8B H8D . 0.980 ?
C8B H8E . 0.980 ?
C8B H8F . 0.980 ?
C9B C10B . 1.527(3) ?
C9B C11B . 1.530(3) ?
C9B C12B . 1.536(3) ?
C10B H10D . 0.980 ?
C10B H10E . 0.980 ?
C10B H10F . 0.980 ?
C11B H11D . 0.980 ?
C11B H11E . 0.980 ?
C11B H11F . 0.980 ?
C12B H12D . 0.980 ?
C12B H12E . 0.980 ?
C12B H12F . 0.980 ?
C13B C14B . 1.517(3) ?
C13B C15B . 1.521(3) ?
C13B C16B . 1.526(3) ?
C14B H14D . 0.980 ?
C14B H14E . 0.980 ?
C14B H14F . 0.980 ?
C15B H15D . 0.980 ?
C15B H15E . 0.980 ?
C15B H15F . 0.980 ?
C16B H16D . 0.980 ?
C16B H16E . 0.980 ?
C16B H16F . 0.980 ?
C17B C18B . 1.523(3) ?
C17B C19B . 1.510(3) ?
C17B C20B . 1.510(3) ?
C18B H18D . 0.980 ?
C18B H18E . 0.980 ?
C18B H18F . 0.980 ?
C19B H19D . 0.980 ?
C19B H19E . 0.980 ?
C19B H19F . 0.980 ?
C20B H20D . 0.980 ?
C20B H20E . 0.980 ?
C20B H20F . 0.980 ?
C21B C22B . 1.521(3) ?
C21B C23B . 1.536(3) ?
C21B C24B . 1.534(3) ?
C22B H22D . 0.980 ?
C22B H22E . 0.980 ?
C22B H22F . 0.980 ?
C23B H23D . 0.980 ?
C23B H23E . 0.980 ?
C23B H23F . 0.980 ?
C24B H24D . 0.980 ?
C24B H24E . 0.980 ?
C24B H24F . 0.980 ?
C25B C26B . 1.522(3) ?
C25B C27B . 1.517(3) ?
C25B C28B . 1.528(3) ?
C26B H26D . 0.980 ?
C26B H26E . 0.980 ?
C26B H26F . 0.980 ?
C27B H27D . 0.980 ?
C27B H27E . 0.980 ?
C27B H27F . 0.980 ?
C28B H28D . 0.980 ?
C28B H28E . 0.980 ?
C28B H28F . 0.980 ?
C29B C30B . 1.520(3) ?
C29B C31B . 1.521(3) ?
C29B C32B . 1.519(3) ?
C30B H30D . 0.980 ?
C30B H30E . 0.980 ?
C30B H30F . 0.980 ?
C31B H31D . 0.980 ?
C31B H31E . 0.980 ?
C31B H31F . 0.980 ?
C32B H32D . 0.980 ?
C32B H32E . 0.980 ?
C32B H32F . 0.980 ?
Na1C O1C . 2.5776(13) yes
Na1C O3C . 2.2890(13) yes
Na1C O5C . 2.2704(13) yes
Na1C O8C . 2.5882(13) yes
Na2C O2C . 2.5332(13) yes
Na2C O4C . 2.3113(13) yes
Na2C O6C . 2.3137(13) yes
Na2C O7C . 2.5628(13) yes
Na3C O2C . 2.5041(13) yes
Na3C O3C . 2.3574(13) yes
Na3C O6C . 2.3526(13) yes
Na3C O8C . 2.4887(13) yes
Na4C O1C . 2.4985(13) yes
Na4C O4C . 2.3276(13) yes
Na4C O5C . 2.3395(13) yes
Na4C O7C . 2.4934(12) yes
Li1C O1C . 1.893(3) yes
Li1C O2C . 1.908(3) yes
Li1C O3C . 1.833(3) yes
Li2C O1C . 1.893(3) yes
Li2C O2C . 1.899(3) yes
Li2C O4C . 1.824(3) yes
Li3C O5C . 1.836(3) yes
Li3C O7C . 1.896(3) yes
Li3C O8C . 1.893(3) yes
Li4C O6C . 1.827(3) yes
Li4C O7C . 1.898(3) yes
Li4C O8C . 1.901(3) yes
O1C C1C . 1.4142(19) ?
O2C C5C . 1.4161(19) ?
O3C C9C . 1.404(2) ?
O4C C13C . 1.408(2) ?
O5C C17C . 1.407(2) ?
O6C C21C . 1.4079(19) ?
O7C C25C . 1.417(2) ?
O8C C29C . 1.412(2) ?
C1C C2C . 1.534(3) ?
C1C C3C . 1.519(2) ?
C1C C4C . 1.525(3) ?
C2C H2G . 0.980 ?
C2C H2H . 0.980 ?
C2C H2I . 0.980 ?
C3C H3G . 0.980 ?
C3C H3H . 0.980 ?
C3C H3I . 0.980 ?
C4C H4G . 0.980 ?
C4C H4H . 0.980 ?
C4C H4I . 0.980 ?
C5C C6C . 1.527(2) ?
C5C C7C . 1.518(3) ?
C5C C8C . 1.521(3) ?
C6C H6G . 0.980 ?
C6C H6H . 0.980 ?
C6C H6I . 0.980 ?
C7C H7G . 0.980 ?
C7C H7H . 0.980 ?
C7C H7I . 0.980 ?
C8C H8G . 0.980 ?
C8C H8H . 0.980 ?
C8C H8I . 0.980 ?
C9C C10C . 1.533(3) ?
C9C C11C . 1.523(3) ?
C9C C12C . 1.533(3) ?
C10C H10G . 0.980 ?
C10C H10H . 0.980 ?
C10C H10I . 0.980 ?
C11C H11G . 0.980 ?
C11C H11H . 0.980 ?
C11C H11I . 0.980 ?
C12C H12G . 0.980 ?
C12C H12H . 0.980 ?
C12C H12I . 0.980 ?
C13C C14C . 1.522(3) ?
C13C C15C . 1.528(3) ?
C13C C16C . 1.544(2) ?
C14C H14G . 0.980 ?
C14C H14H . 0.980 ?
C14C H14I . 0.980 ?
C15C H15G . 0.980 ?
C15C H15H . 0.980 ?
C15C H15I . 0.980 ?
C16C H16G . 0.980 ?
C16C H16H . 0.980 ?
C16C H16I . 0.980 ?
C17C C18C . 1.529(3) ?
C17C C19C . 1.526(2) ?
C17C C20C . 1.541(2) ?
C18C H18G . 0.980 ?
C18C H18H . 0.980 ?
C18C H18I . 0.980 ?
C19C H19G . 0.980 ?
C19C H19H . 0.980 ?
C19C H19I . 0.980 ?
C20C H20G . 0.980 ?
C20C H20H . 0.980 ?
C20C H20I . 0.980 ?
C21C C22C . 1.535(3) ?
C21C C23C . 1.525(3) ?
C21C C24C . 1.531(3) ?
C22C H22G . 0.980 ?
C22C H22H . 0.980 ?
C22C H22I . 0.980 ?
C23C H23G . 0.980 ?
C23C H23H . 0.980 ?
C23C H23I . 0.980 ?
C24C H24G . 0.980 ?
C24C H24H . 0.980 ?
C24C H24I . 0.980 ?
C25C C26C . 1.531(3) ?
C25C C27C . 1.528(2) ?
C25C C28C . 1.517(2) ?
C26C H26G . 0.980 ?
C26C H26H . 0.980 ?
C26C H26I . 0.980 ?
C27C H27G . 0.980 ?
C27C H27H . 0.980 ?
C27C H27I . 0.980 ?
C28C H28G . 0.980 ?
C28C H28H . 0.980 ?
C28C H28I . 0.980 ?
C29C C30C . 1.528(3) ?
C29C C31C . 1.533(3) ?
C29C C32C . 1.529(3) ?
C30C H30G . 0.980 ?
C30C H30H . 0.980 ?
C30C H30I . 0.980 ?
C31C H31G . 0.980 ?
C31C H31H . 0.980 ?
C31C H31I . 0.980 ?
C32C H32G . 0.980 ?
C32C H32H . 0.980 ?
C32C H32I . 0.980 ?
